data_7101286
loop_
_publ_author_name
'Robert M. McKinaly'
'Praveen K. Thallapally'
'J. L. Atwood'

_publ_section_title
;
Hexameric C-alkylpyrogallol[4]arene Molecular Capsules Sustained by
Metal-ion Coordination and Hydrogen Bonds
;
_journal_issue 28
_journal_name_full 'Chemical Communications'
_journal_paper_doi 10.1039/b605204e
_journal_year 2006
_chemical_formula_moiety 'C341.33 H403.33 Ga12 O137'
_chemical_formula_sum 'C341.33 H403.33 Ga12 O137'
_chemical_formula_weight 7534.57
_chemical_name_common 'C-pentylpyrogallol(4)arene gallium acetone adduct'
_chemical_name_systematic
;
C-pentylpyrogallol[4]arene gallium acetone adduct
;
_space_group_IT_number 14
_symmetry_cell_setting monoclinic
_symmetry_space_group_name_Hall '-P 2yn'
_symmetry_space_group_name_H-M 'P 1 21/n 1'
_atom_sites_solution_hydrogens geom
_atom_sites_solution_primary direct
_atom_sites_solution_secondary difmap
_audit_creation_method SHELXL-97
_cell_angle_alpha 90.00
_cell_angle_beta 104.993(3)
_cell_angle_gamma 90.00
_cell_formula_units_Z 2
_cell_length_a 26.332(5)
_cell_length_b 28.646(5)
_cell_length_c 29.686(5)
_cell_measurement_temperature 173(2)
_cell_volume 21630(7)
_computing_structure_refinement 'SHELXH-97 (Sheldrick, 1997)'
_computing_structure_solution 'SHELXS-97 (Sheldrick, 1990)'
_diffrn_ambient_temperature 173(2)
_diffrn_measured_fraction_theta_full 0.996
_diffrn_measured_fraction_theta_max 0.996
_diffrn_radiation_monochromator graphite
_diffrn_radiation_source 'fine-focus sealed tube'
_diffrn_radiation_type MoK\a
_diffrn_radiation_wavelength 0.71073
_diffrn_reflns_av_R_equivalents 0.0701
_diffrn_reflns_av_sigmaI/netI 0.0855
_diffrn_reflns_limit_h_max 33
_diffrn_reflns_limit_h_min -33
_diffrn_reflns_limit_k_max 32
_diffrn_reflns_limit_k_min -36
_diffrn_reflns_limit_l_max 37
_diffrn_reflns_limit_l_min -38
_diffrn_reflns_number 150599
_diffrn_reflns_theta_full 27.14
_diffrn_reflns_theta_max 27.14
_diffrn_reflns_theta_min 1.39
_exptl_absorpt_coefficient_mu 0.812
_exptl_absorpt_correction_T_max 0.8544
_exptl_absorpt_correction_T_min 0.7371
_exptl_crystal_colour colorless
_exptl_crystal_density_diffrn 1.157
_exptl_crystal_density_method 'not measured'
_exptl_crystal_description block
_exptl_crystal_F_000 7839
_exptl_crystal_size_max 0.40
_exptl_crystal_size_mid 0.35
_exptl_crystal_size_min 0.20
_refine_diff_density_max 4.469
_refine_diff_density_min -1.228
_refine_diff_density_rms 0.203
_refine_ls_extinction_method none
_refine_ls_goodness_of_fit_ref 1.445
_refine_ls_hydrogen_treatment mixed
_refine_ls_matrix_type full
_refine_ls_number_parameters 2311
_refine_ls_number_reflns 47676
_refine_ls_number_restraints 572
_refine_ls_restrained_S_all 1.442
_refine_ls_R_factor_all 0.1828
_refine_ls_R_factor_gt 0.1195
_refine_ls_shift/su_max 1.110
_refine_ls_shift/su_mean 0.008
_refine_ls_structure_factor_coef Fsqd
_refine_ls_weighting_details 'calc w=1/[\s^2^(Fo^2^)+(0.2000P)^2^+0.0000P] where P=(Fo^2^+2Fc^2^)/3'
_refine_ls_weighting_scheme calc
_refine_ls_wR_factor_gt 0.3365
_refine_ls_wR_factor_ref 0.4081
_reflns_number_gt 27759
_reflns_number_total 47676
_reflns_threshold_expression >2sigma(I)
_cod_data_source_file b605204e.txt
_cod_original_sg_symbol_H-M P21/n
_cod_database_code 7101286

loop_
_symmetry_equiv_pos_as_xyz
'x, y, z'
'-x+1/2, y+1/2, -z+1/2'
'-x, -y, -z'
'x-1/2, -y-1/2, z-1/2'

loop_
_atom_site_label
_atom_site_type_symbol
_atom_site_fract_x
_atom_site_fract_y
_atom_site_fract_z
_atom_site_U_iso_or_equiv
_atom_site_adp_type
_atom_site_occupancy
_atom_site_symmetry_multiplicity
_atom_site_calc_flag
_atom_site_refinement_flags
_atom_site_disorder_assembly
_atom_site_disorder_group
Ga1 Ga 0.33770(3) 0.05948(3) 0.18810(3) 0.0386(2) Uani 1 1 d . . .
Ga2 Ga 0.29920(3) 0.15934(3) 0.10021(3) 0.0372(2) Uani 1 1 d . . .
Ga3 Ga 0.41101(3) 0.17200(3) 0.20705(3) 0.0420(2) Uani 1 1 d . . .
Ga4 Ga 0.58676(3) 0.19304(3) 0.21147(3) 0.0378(2) Uani 1 1 d . . .
Ga5 Ga 0.66045(3) 0.20880(3) 0.11924(3) 0.0420(2) Uani 1 1 d . . .
Ga6 Ga 0.69696(3) 0.11077(3) 0.20779(3) 0.0378(2) Uani 1 1 d . . .
O1 O 0.36583(19) 0.02606(17) 0.24446(17) 0.0433(12) Uani 1 1 d . . .
O2 O 0.3824(2) 0.11262(17) 0.22062(18) 0.0459(13) Uani 1 1 d . . .
O3 O 0.46996(19) 0.15997(16) 0.26272(16) 0.0394(11) Uani 1 1 d . . .
O4 O 0.56317(18) 0.17184(15) 0.26602(16) 0.0351(10) Uani 1 1 d . . .
O5 O 0.6445(2) 0.14750(17) 0.23094(17) 0.0423(12) Uani 1 1 d . . .
O6 O 0.70905(18) 0.07821(16) 0.26564(16) 0.0363(10) Uani 1 1 d . . .
O7 O 0.74275(18) -0.00872(17) 0.26783(17) 0.0399(11) Uani 1 1 d . . .
H7H H 0.7499 -0.0227 0.2454 0.048 Uiso 1 1 calc R . .
O8 O 0.7093(2) -0.08742(18) 0.22198(19) 0.0493(13) Uani 1 1 d . . .
H8H H 0.6960 -0.1130 0.2110 0.059 Uiso 1 1 calc R . .
O9 O 0.6358(2) -0.14370(17) 0.24630(19) 0.0481(13) Uani 1 1 d . . .
H9H H 0.6512 -0.1462 0.2249 0.058 Uiso 1 1 calc R . .
O10 O 0.5289(2) -0.15286(19) 0.23160(19) 0.0539(14) Uani 1 1 d . . .
H10H H 0.5077 -0.1581 0.2056 0.065 Uiso 1 1 calc R . .
O11 O 0.4294(2) -0.1229(2) 0.19379(19) 0.0578(15) Uani 1 1 d . . .
H11H H 0.4486 -0.1420 0.1844 0.069 Uiso 1 1 calc R . .
O12 O 0.3800(2) -0.06322(18) 0.23738(19) 0.0490(13) Uani 1 1 d . . .
H12H H 0.3711 -0.0774 0.2117 0.059 Uiso 1 1 calc R . .
O13 O 0.7044(2) 0.19822(17) 0.07872(17) 0.0416(12) Uani 1 1 d . . .
O14 O 0.6879(2) 0.14925(17) 0.15027(18) 0.0423(12) Uani 1 1 d . . .
O15 O 0.74805(18) 0.07571(16) 0.18723(16) 0.0366(11) Uani 1 1 d . . .
O16 O 0.7445(2) -0.01737(18) 0.16632(17) 0.0424(12) Uani 1 1 d . . .
H16H H 0.7605 0.0054 0.1814 0.051 Uiso 1 1 calc R . .
O17 O 0.7012(2) -0.08770(18) 0.1126(2) 0.0479(13) Uani 1 1 d . . .
H17H H 0.6910 -0.1096 0.0936 0.057 Uiso 1 1 calc R . .
O18 O 0.7397(2) -0.12007(17) 0.04281(17) 0.0420(12) Uani 1 1 d . . .
H18H H 0.7546 -0.1275 0.0220 0.050 Uiso 1 1 calc R . .
O19 O 0.29845(18) 0.00760(17) 0.15670(16) 0.0389(11) Uani 1 1 d . . .
O20 O 0.30712(18) 0.09711(16) 0.13067(16) 0.0376(11) Uani 1 1 d . . .
O21 O 0.25145(17) 0.13044(16) 0.04832(16) 0.0345(10) Uani 1 1 d . . .
O22 O 0.6645(2) 0.0780(2) -0.1335(2) 0.0575(15) Uani 1 1 d . . .
H22H H 0.6829 0.0597 -0.1448 0.069 Uiso 1 1 calc R . .
O23 O 0.6175(2) 0.1387(3) -0.0885(2) 0.074(2) Uani 1 1 d . . .
H23H H 0.6053 0.1216 -0.1118 0.089 Uiso 1 1 calc R . .
O24 O 0.6693(2) 0.1863(2) -0.0147(2) 0.0588(16) Uani 1 1 d . . .
H24H H 0.6890 0.2003 0.0080 0.071 Uiso 1 1 calc R . .
O25 O 0.29392(18) 0.21917(15) 0.07230(17) 0.0396(11) Uani 1 1 d . . .
O26 O 0.35279(19) 0.18924(17) 0.15325(18) 0.0446(12) Uani 1 1 d . . .
O27 O 0.44175(18) 0.23408(17) 0.19924(17) 0.0419(12) Uani 1 1 d . . .
O28 O 0.53422(19) 0.24300(16) 0.19849(17) 0.0397(11) Uani 1 1 d . . .
O29 O 0.6100(2) 0.21741(18) 0.15828(19) 0.0473(13) Uani 1 1 d . C .
O30 O 0.6380(2) 0.26842(17) 0.09423(18) 0.0429(12) Uani 1 1 d . . .
O31 O 0.63333(19) 0.2816(2) 0.00636(19) 0.0511(14) Uani 1 1 d . . .
H31H H 0.6427 0.2622 -0.0112 0.061 Uiso 1 1 calc R . .
O32 O 0.5828(2) 0.2391(2) -0.0723(2) 0.0653(17) Uani 1 1 d . C .
H32H H 0.5629 0.2291 -0.0972 0.078 Uiso 1 1 calc R . .
O33 O 0.4805(2) 0.2598(2) -0.11676(19) 0.0589(15) Uani 1 1 d . . .
H33H H 0.5014 0.2402 -0.1229 0.071 Uiso 1 1 calc R . .
O34 O 0.3769(2) 0.24194(19) -0.12119(19) 0.0498(13) Uani 1 1 d . . .
H34H H 0.3609 0.2169 -0.1301 0.060 Uiso 1 1 calc R . .
O35 O 0.3024(2) 0.19439(19) -0.08985(19) 0.0510(13) Uani 1 1 d . C .
H35H H 0.3164 0.1888 -0.1117 0.061 Uiso 1 1 calc R . .
O36 O 0.26811(18) 0.22543(17) -0.01828(17) 0.0400(11) Uani 1 1 d . . .
H36H H 0.2613 0.2019 -0.0357 0.048 Uiso 1 1 calc R . .
O37 O 0.4001(2) 0.0450(2) 0.1622(2) 0.0562(15) Uani 1 1 d . . .
O38 O 0.2779(2) 0.0821(2) 0.2131(2) 0.0558(14) Uani 1 1 d . . .
O39 O 0.36398(19) 0.14265(19) 0.0767(2) 0.0481(13) Uani 1 1 d . . .
O40 O 0.2431(2) 0.1755(2) 0.1308(2) 0.0549(14) Uani 1 1 d . . .
O41 O 0.4463(2) 0.1420(2) 0.1660(2) 0.0618(16) Uani 1 1 d . . .
O42 O 0.3734(2) 0.2027(2) 0.2488(2) 0.0555(14) Uani 1 1 d . . .
O43 O 0.5425(2) 0.14683(19) 0.17245(19) 0.0535(14) Uani 1 1 d . . .
O44 O 0.63526(19) 0.23929(17) 0.25285(19) 0.0450(12) Uani 1 1 d . . .
O45 O 0.5998(2) 0.1740(2) 0.0741(2) 0.0635(16) Uani 1 1 d . . .
O46 O 0.7175(2) 0.23897(19) 0.1714(2) 0.0510(13) Uani 1 1 d . . .
O47 O 0.6363(2) 0.06998(19) 0.17560(19) 0.0509(13) Uani 1 1 d . . .
O48 O 0.7510(2) 0.16306(18) 0.2382(2) 0.0501(13) Uani 1 1 d . . .
O49 O 0.4860(3) -0.1770(3) 0.1411(3) 0.109(3) Uani 1 1 d . . .
O50 O 0.6464(4) -0.1543(3) 0.1594(3) 0.109(3) Uani 1 1 d . . .
O51 O 0.7225(2) 0.2034(2) 0.3111(2) 0.0645(17) Uani 1 1 d . . .
O52 O 0.8533(3) 0.1740(3) 0.2580(3) 0.087(2) Uani 1 1 d . . .
O53 O 0.6917(3) 0.3196(2) 0.2039(2) 0.0653(17) Uani 1 1 d . . .
O54 O 0.6064(3) 0.3214(2) 0.2828(3) 0.080(2) Uani 1 1 d . . .
O55 O 0.4002(3) 0.1800(3) 0.0119(3) 0.096(3) Uani 1 1 d . . .
O56 O 0.1793(6) 0.1071(6) 0.1562(7) 0.197(7) Uani 1 1 d . . .
O57 O 0.5147(6) -0.2318(6) 0.3140(5) 0.178(6) Uani 1 1 d . . .
O58 O 0.2470(9) -0.0193(16) 0.2677(14) 0.32(3) Uani 0.50 1 d P . .
O59 O 0.2691(4) 0.1960(7) 0.2193(5) 0.192(7) Uani 1 1 d . . .
O60 O 0.5107(8) 0.2681(6) 0.3235(8) 0.122(7) Uani 0.50 1 d P . .
O61 O 0.7708(11) 0.1623(10) -0.1766(8) 0.195(14) Uani 0.50 1 d P . .
O62 O 0.5871(8) 0.1207(7) -0.0022(6) 0.119(8) Uani 0.50 1 d P . .
O63 O 0.6362(6) -0.0073(12) 0.1298(15) 0.38(4) Uani 0.50 1 d P . .
O64 O 0.5592(8) -0.1136(7) 0.1124(7) 0.118(6) Uani 0.50 1 d P . .
O65 O 0.3985(8) -0.0158(8) 0.0943(7) 0.128(8) Uani 0.50 1 d P A 2
O66 O 0.3795(9) 0.0611(9) 0.0505(18) 0.32(3) Uani 0.50 1 d P B 1
O67 O 0.6187(4) -0.1000(6) 0.0402(5) 0.097(6) Uani 0.50 1 d P . .
O68 O 0.5383(14) 0.0864(7) 0.0893(6) 0.40(2) Uani 1 1 d . . .
O69 O 0.4802(5) -0.0157(4) 0.1800(4) 0.140(3) Uani 1 1 d D . .
O70 O 0.348(2) 0.3190(12) 0.240(2) 0.91(7) Uani 1 1 d . . .
O71 O 0.6000(10) 0.2322(6) 0.4495(10) 0.157(10) Uani 0.50 1 d P . .
O72 O 0.3082(12) -0.0112(12) 0.0100(15) 0.62(4) Uani 1 1 d . . .
O73 O 0.6730(9) 0.0604(7) 0.0498(8) 0.295(13) Uani 1 1 d . . .
O74 O 0.1416(10) 0.2323(8) 0.002(2) 0.37(4) Uani 0.50 1 d P . .
C1 C 0.4844(2) 0.0552(2) 0.3360(2) 0.0335(14) Uani 1 1 d . . .
H1 H 0.5075 0.0421 0.3630 0.040 Uiso 1 1 calc R . .
C2 C 0.4410(3) 0.0285(2) 0.3123(2) 0.0351(14) Uani 1 1 d . . .
C3 C 0.4080(3) 0.0493(3) 0.2732(2) 0.0376(15) Uani 1 1 d . . .
C4 C 0.4177(3) 0.0931(3) 0.2600(3) 0.0398(16) Uani 1 1 d . . .
C5 C 0.4612(3) 0.1173(2) 0.2823(2) 0.0401(16) Uani 1 1 d . . .
C5A C 0.4263(13) 0.3921(10) 0.1992(13) 0.083(7) Uani 0.33 1 d PDU C 2
H5A1 H 0.4367 0.3765 0.2300 0.100 Uiso 0.33 1 calc PR C 2
H5A2 H 0.3903 0.3818 0.1831 0.100 Uiso 0.33 1 calc PR C 2
C6 C 0.4954(2) 0.0989(2) 0.3226(2) 0.0320(14) Uani 1 1 d . . .
C6A C 0.427(2) 0.4455(11) 0.2057(19) 0.131(10) Uani 0.33 1 d PDU C 2
H6A1 H 0.3892 0.4527 0.1950 0.157 Uiso 0.33 1 calc PR C 2
H6A2 H 0.4352 0.4477 0.2401 0.157 Uiso 0.33 1 calc PR C 2
C7 C 0.5442(2) 0.1269(2) 0.3484(2) 0.0317(13) Uani 1 1 d DU . .
H7 H 0.5361 0.1606 0.3410 0.038 Uiso 1 1 calc R . .
C8 C 0.5565(3) 0.1220(3) 0.4011(2) 0.0365(15) Uani 1 1 d DU . .
H8A H 0.5889 0.1397 0.4155 0.044 Uiso 1 1 calc R . .
H8B H 0.5632 0.0887 0.4096 0.044 Uiso 1 1 calc R . .
C9 C 0.5114(3) 0.1399(3) 0.4212(2) 0.0438(17) Uani 1 1 d DU . .
H9A H 0.5067 0.1738 0.4149 0.053 Uiso 1 1 calc R . .
H9B H 0.4784 0.1240 0.4049 0.053 Uiso 1 1 calc R . .
C10 C 0.5214(4) 0.1316(3) 0.4726(3) 0.056(2) Uani 1 1 d DU . .
H10A H 0.5552 0.1466 0.4886 0.067 Uiso 1 1 calc R . .
H10B H 0.5255 0.0976 0.4785 0.067 Uiso 1 1 calc R . .
C11 C 0.4790(4) 0.1496(4) 0.4943(3) 0.077(3) Uani 1 1 d DU . .
H11A H 0.4739 0.1833 0.4872 0.092 Uiso 1 1 calc R . .
H11B H 0.4457 0.1335 0.4793 0.092 Uiso 1 1 calc R . .
C12 C 0.4897(7) 0.1433(5) 0.5455(4) 0.124(6) Uani 1 1 d DU . .
H12A H 0.5039 0.1120 0.5540 0.186 Uiso 1 1 calc R . .
H12B H 0.4569 0.1471 0.5550 0.186 Uiso 1 1 calc R . .
H12C H 0.5153 0.1667 0.5614 0.186 Uiso 1 1 calc R . .
C13 C 0.6257(3) 0.0783(2) 0.3469(2) 0.0335(14) Uani 1 1 d . . .
H13 H 0.6220 0.0625 0.3740 0.040 Uiso 1 1 calc R . .
C14 C 0.5901(3) 0.1143(2) 0.3286(2) 0.0342(14) Uani 1 1 d . . .
C15 C 0.5962(3) 0.1368(2) 0.2889(2) 0.0337(14) Uani 1 1 d . . .
C16 C 0.6374(3) 0.1245(2) 0.2703(2) 0.0354(15) Uani 1 1 d . . .
C17 C 0.6720(3) 0.0882(2) 0.2878(2) 0.0349(15) Uani 1 1 d . . .
C18 C 0.6662(2) 0.0646(2) 0.3275(2) 0.0324(14) Uani 1 1 d . . .
C19 C 0.7037(3) 0.0239(2) 0.3470(2) 0.0331(14) Uani 1 1 d DU . .
H19 H 0.7382 0.0320 0.3407 0.040 Uiso 1 1 calc R . .
C20 C 0.7149(3) 0.0176(3) 0.4001(2) 0.0398(16) Uani 1 1 d DU . .
H20A H 0.7236 0.0484 0.4153 0.048 Uiso 1 1 calc R . .
H20B H 0.6826 0.0061 0.4077 0.048 Uiso 1 1 calc R . .
C21 C 0.7589(3) -0.0155(3) 0.4194(3) 0.059(2) Uani 1 1 d DU . .
H21A H 0.7526 -0.0443 0.4003 0.071 Uiso 1 1 calc R . .
H21B H 0.7918 -0.0014 0.4156 0.071 Uiso 1 1 calc R . .
C22 C 0.7671(6) -0.0290(7) 0.4691(4) 0.142(6) Uani 1 1 d DU . .
H22A H 0.7511 -0.0604 0.4673 0.170 Uiso 1 1 calc R . .
H22B H 0.8055 -0.0343 0.4798 0.170 Uiso 1 1 calc R . .
C23 C 0.7570(8) -0.0123(8) 0.5009(5) 0.172(8) Uani 1 1 d DU . .
H23A H 0.7198 -0.0024 0.4900 0.206 Uiso 1 1 calc R . .
H23B H 0.7780 0.0167 0.5073 0.206 Uiso 1 1 calc R . .
C24 C 0.7622(7) -0.0352(9) 0.5494(5) 0.186(10) Uani 1 1 d DU . .
H24A H 0.7780 -0.0663 0.5500 0.279 Uiso 1 1 calc R . .
H24B H 0.7273 -0.0381 0.5551 0.279 Uiso 1 1 calc R . .
H24C H 0.7846 -0.0157 0.5737 0.279 Uiso 1 1 calc R . .
C25 C 0.6470(3) -0.0492(2) 0.3313(2) 0.0353(15) Uani 1 1 d . . .
H25 H 0.6316 -0.0400 0.3555 0.042 Uiso 1 1 calc R . .
C26 C 0.6858(3) -0.0199(2) 0.3206(2) 0.0367(15) Uani 1 1 d . . .
C27 C 0.7052(3) -0.0340(2) 0.2830(2) 0.0345(14) Uani 1 1 d . . .
C28 C 0.6892(3) -0.0746(2) 0.2585(2) 0.0375(15) Uani 1 1 d . . .
C29 C 0.6518(3) -0.1039(3) 0.2710(3) 0.0426(17) Uani 1 1 d . . .
C30 C 0.6307(3) -0.0911(3) 0.3076(2) 0.0377(15) Uani 1 1 d . . .
C31 C 0.5901(3) -0.1228(2) 0.3222(2) 0.0372(15) Uani 1 1 d DU . .
H31 H 0.5930 -0.1542 0.3084 0.045 Uiso 1 1 calc R . .
C32 C 0.6026(3) -0.1298(3) 0.3744(2) 0.0410(16) Uani 1 1 d DU . .
H32A H 0.5755 -0.1505 0.3816 0.049 Uiso 1 1 calc R . .
H32B H 0.6006 -0.0993 0.3895 0.049 Uiso 1 1 calc R . .
C33 C 0.6570(3) -0.1512(3) 0.3952(3) 0.0497(18) Uani 1 1 d DU . .
H33A H 0.6595 -0.1807 0.3786 0.060 Uiso 1 1 calc R . .
H33B H 0.6839 -0.1296 0.3893 0.060 Uiso 1 1 calc R . .
C34 C 0.6699(3) -0.1614(3) 0.4470(3) 0.0517(19) Uani 1 1 d DU . .
H34A H 0.6438 -0.1838 0.4532 0.062 Uiso 1 1 calc R . .
H34B H 0.6671 -0.1322 0.4640 0.062 Uiso 1 1 calc R . .
C35 C 0.7248(4) -0.1816(3) 0.4655(3) 0.062(2) Uani 1 1 d DU . .
H35A H 0.7276 -0.2103 0.4477 0.074 Uiso 1 1 calc R . .
H35B H 0.7506 -0.1588 0.4594 0.074 Uiso 1 1 calc R . .
C36 C 0.7396(5) -0.1931(5) 0.5162(4) 0.111(5) Uani 1 1 d DU . .
H36A H 0.7396 -0.1646 0.5344 0.167 Uiso 1 1 calc R . .
H36B H 0.7748 -0.2071 0.5247 0.167 Uiso 1 1 calc R . .
H36C H 0.7141 -0.2153 0.5228 0.167 Uiso 1 1 calc R . .
C37 C 0.5080(3) -0.0733(2) 0.3222(2) 0.0369(15) Uani 1 1 d . . .
H37 H 0.5264 -0.0618 0.3519 0.044 Uiso 1 1 calc R . .
C38 C 0.5341(3) -0.1057(2) 0.3001(2) 0.0371(15) Uani 1 1 d . . .
C39 C 0.5064(3) -0.1221(3) 0.2566(3) 0.0421(17) Uani 1 1 d . . .
C40 C 0.4551(3) -0.1070(3) 0.2368(3) 0.0456(18) Uani 1 1 d . . .
C41 C 0.4313(3) -0.0747(3) 0.2601(3) 0.0408(16) Uani 1 1 d . . .
C41A C 0.2614(10) 0.3819(8) -0.0027(10) 0.064(6) Uani 0.33 1 d PDU C 2
H41A H 0.2733 0.3793 -0.0316 0.077 Uiso 0.33 1 calc PR C 2
H41B H 0.2577 0.4156 0.0035 0.077 Uiso 0.33 1 calc PR C 2
C42 C 0.4574(3) -0.0572(2) 0.3032(2) 0.0369(15) Uani 1 1 d . . .
C42A C 0.2089(9) 0.3596(11) -0.0107(13) 0.083(7) Uani 0.33 1 d PDU C 2
H42A H 0.1848 0.3758 -0.0373 0.099 Uiso 0.33 1 calc PR C 2
H42B H 0.2122 0.3270 -0.0205 0.099 Uiso 0.33 1 calc PR C 2
C43 C 0.4302(3) -0.0212(2) 0.3270(2) 0.0353(14) Uani 1 1 d DU . .
H43 H 0.3915 -0.0266 0.3151 0.042 Uiso 1 1 calc R . .
C43A C 0.1839(11) 0.3587(12) 0.0275(10) 0.092(7) Uani 0.33 1 d PDU C 2
H43A H 0.1595 0.3854 0.0246 0.110 Uiso 0.33 1 calc PR C 2
H43B H 0.1631 0.3296 0.0258 0.110 Uiso 0.33 1 calc PR C 2
C44 C 0.4435(3) -0.0270(3) 0.3799(2) 0.0404(16) Uani 1 1 d DU . .
H44A H 0.4386 -0.0602 0.3872 0.048 Uiso 1 1 calc R . .
H44B H 0.4811 -0.0193 0.3931 0.048 Uiso 1 1 calc R . .
C45 C 0.4111(3) 0.0028(3) 0.4035(2) 0.0443(17) Uani 1 1 d DU . .
H45A H 0.3735 -0.0051 0.3907 0.053 Uiso 1 1 calc R . .
H45B H 0.4158 0.0360 0.3962 0.053 Uiso 1 1 calc R . .
C46 C 0.4254(3) -0.0034(3) 0.4560(3) 0.058(2) Uani 1 1 d DU . .
H46A H 0.4623 0.0065 0.4689 0.069 Uiso 1 1 calc R . .
H46B H 0.4230 -0.0369 0.4632 0.069 Uiso 1 1 calc R . .
C47 C 0.3897(4) 0.0247(3) 0.4800(3) 0.062(2) Uani 1 1 d DU . .
H47A H 0.3934 0.0583 0.4740 0.075 Uiso 1 1 calc R . .
H47B H 0.3526 0.0158 0.4659 0.075 Uiso 1 1 calc R . .
C48 C 0.4024(5) 0.0166(5) 0.5320(3) 0.094(4) Uani 1 1 d DU . .
H48A H 0.4009 -0.0169 0.5383 0.142 Uiso 1 1 calc R . .
H48B H 0.3767 0.0331 0.5449 0.142 Uiso 1 1 calc R . .
H48C H 0.4377 0.0284 0.5467 0.142 Uiso 1 1 calc R . .
C49 C 0.8045(3) 0.1064(2) 0.0908(2) 0.0360(15) Uani 1 1 d . . .
H49 H 0.8303 0.0959 0.0760 0.043 Uiso 1 1 calc R . .
C50 C 0.7750(3) 0.1453(2) 0.0725(2) 0.0354(15) Uani 1 1 d . . .
C51 C 0.7366(3) 0.1606(2) 0.0936(2) 0.0382(15) Uani 1 1 d . . .
C52 C 0.7284(3) 0.1357(2) 0.1306(2) 0.0387(16) Uani 1 1 d . . .
C53 C 0.7590(3) 0.0975(2) 0.1495(2) 0.0342(14) Uani 1 1 d . . .
C54 C 0.7987(3) 0.0819(2) 0.1294(2) 0.0343(14) Uani 1 1 d . . .
C55 C 0.8312(2) 0.0396(2) 0.1489(2) 0.0356(14) Uani 1 1 d DU . .
H55 H 0.8270 0.0349 0.1811 0.043 Uiso 1 1 calc R . .
C56 C 0.8901(3) 0.0469(3) 0.1543(3) 0.0463(18) Uani 1 1 d DU . .
H56A H 0.9092 0.0179 0.1666 0.056 Uiso 1 1 calc R . .
H56B H 0.8961 0.0531 0.1233 0.056 Uiso 1 1 calc R . .
C57 C 0.9123(3) 0.0869(3) 0.1866(3) 0.058(2) Uani 1 1 d DU . .
H57A H 0.9057 0.0811 0.2175 0.070 Uiso 1 1 calc R . .
H57B H 0.8940 0.1161 0.1740 0.070 Uiso 1 1 calc R . .
C58 C 0.9714(4) 0.0927(6) 0.1924(6) 0.118(5) Uani 1 1 d DU . .
H58A H 0.9785 0.0950 0.1613 0.142 Uiso 1 1 calc R . .
H58B H 0.9902 0.0650 0.2084 0.142 Uiso 1 1 calc R . .
C59 C 0.9928(6) 0.1382(6) 0.2218(6) 0.141(6) Uani 1 1 d DU . .
H59A H 1.0283 0.1460 0.2184 0.170 Uiso 1 1 calc R . .
H59B H 0.9692 0.1649 0.2098 0.170 Uiso 1 1 calc R . .
C60 C 0.9954(11) 0.1299(10) 0.2737(7) 0.245(13) Uani 1 1 d DU . .
H60A H 0.9725 0.1036 0.2765 0.367 Uiso 1 1 calc R . .
H60B H 0.9835 0.1580 0.2868 0.367 Uiso 1 1 calc R . .
H60C H 1.0316 0.1228 0.2908 0.367 Uiso 1 1 calc R . .
C61 C 0.8278(3) -0.0204(2) 0.0837(2) 0.0347(14) Uani 1 1 d . . .
H61 H 0.8561 -0.0039 0.0768 0.042 Uiso 1 1 calc R . .
C62 C 0.8086(2) -0.0042(2) 0.1211(2) 0.0329(14) Uani 1 1 d . . .
C63 C 0.7665(3) -0.0279(2) 0.1302(2) 0.0346(14) Uani 1 1 d . . .
C64 C 0.7435(3) -0.0661(2) 0.1028(3) 0.0375(15) Uani 1 1 d . . .
C65 C 0.7640(3) -0.0821(2) 0.0665(2) 0.0335(14) Uani 1 1 d . . .
C66 C 0.8082(3) -0.0586(2) 0.0566(2) 0.0335(14) Uani 1 1 d . . .
C67 C 0.8287(2) -0.0753(2) 0.0165(2) 0.0317(14) Uani 1 1 d DU . .
H67 H 0.8253 -0.1101 0.0154 0.038 Uiso 1 1 calc R . .
C68 C 0.8863(2) -0.0641(3) 0.0233(2) 0.0385(15) Uani 1 1 d DU . .
H68A H 0.9060 -0.0770 0.0538 0.046 Uiso 1 1 calc R . .
H68B H 0.8905 -0.0297 0.0249 0.046 Uiso 1 1 calc R . .
C69 C 0.9116(3) -0.0827(3) -0.0147(3) 0.056(2) Uani 1 1 d DU . .
H69A H 0.9067 -0.1170 -0.0171 0.067 Uiso 1 1 calc R . .
H69B H 0.8929 -0.0690 -0.0451 0.067 Uiso 1 1 calc R . .
C70 C 0.9685(3) -0.0721(4) -0.0057(3) 0.061(2) Uani 1 1 d DU . .
H70A H 0.9876 -0.0895 0.0224 0.073 Uiso 1 1 calc R . .
H70B H 0.9737 -0.0384 0.0013 0.073 Uiso 1 1 calc R . .
C71 C 0.9930(3) -0.0836(5) -0.0447(4) 0.077(3) Uani 1 1 d DU . .
H71A H 0.9740 -0.0665 -0.0730 0.093 Uiso 1 1 calc R . .
H71B H 0.9885 -0.1174 -0.0515 0.093 Uiso 1 1 calc R . .
C72 C 1.0509(4) -0.0717(5) -0.0343(5) 0.093(4) Uani 1 1 d DU . .
H72A H 1.0600 -0.0495 -0.0083 0.140 Uiso 1 1 calc R . .
H72B H 1.0584 -0.0576 -0.0619 0.140 Uiso 1 1 calc R . .
H72C H 1.0718 -0.1002 -0.0259 0.140 Uiso 1 1 calc R . .
C73 C 0.8003(3) -0.0103(2) -0.0448(2) 0.0350(14) Uani 1 1 d . . .
H73 H 0.8245 0.0100 -0.0248 0.042 Uiso 1 1 calc R . .
C74 C 0.7955(2) -0.0566(2) -0.0302(2) 0.0326(14) Uani 1 1 d . . .
C75 C 0.2658(3) 0.0223(2) 0.1155(2) 0.0343(14) Uani 1 1 d . . .
C76 C 0.2710(2) 0.0680(2) 0.1019(2) 0.0343(14) Uani 1 1 d . . .
C77 C 0.2413(2) 0.0855(2) 0.0595(2) 0.0333(14) Uani 1 1 d . . .
C78 C 0.7707(3) 0.0065(2) -0.0875(2) 0.0330(14) Uani 1 1 d . . .
C79 C 0.7780(3) 0.0571(2) -0.1029(2) 0.0351(14) Uani 1 1 d DU . .
H79 H 0.7599 0.0588 -0.1369 0.042 Uiso 1 1 calc R . .
C80 C 0.8352(3) 0.0689(3) -0.0983(3) 0.0452(17) Uani 1 1 d DU . .
H80A H 0.8552 0.0646 -0.0654 0.054 Uiso 1 1 calc R . .
H80B H 0.8378 0.1023 -0.1062 0.054 Uiso 1 1 calc R . .
C81 C 0.8603(3) 0.0394(3) -0.1293(3) 0.057(2) Uani 1 1 d DU . .
H81A H 0.8575 0.0060 -0.1217 0.068 Uiso 1 1 calc R . .
H81B H 0.8410 0.0442 -0.1623 0.068 Uiso 1 1 calc R . .
C82 C 0.9174(3) 0.0515(4) -0.1233(4) 0.071(3) Uani 1 1 d DU . .
H82A H 0.9202 0.0857 -0.1271 0.086 Uiso 1 1 calc R . .
H82B H 0.9370 0.0436 -0.0910 0.086 Uiso 1 1 calc R . .
C83 C 0.9431(4) 0.0276(5) -0.1564(5) 0.100(4) Uani 1 1 d DU . .
H83A H 0.9437 -0.0064 -0.1503 0.120 Uiso 1 1 calc R . .
H83B H 0.9214 0.0328 -0.1886 0.120 Uiso 1 1 calc R . .
C84 C 0.9974(5) 0.0435(7) -0.1531(6) 0.147(7) Uani 1 1 d DU . .
H84A H 0.9983 0.0777 -0.1534 0.221 Uiso 1 1 calc R . .
H84B H 1.0089 0.0315 -0.1797 0.221 Uiso 1 1 calc R . .
H84C H 1.0209 0.0320 -0.1241 0.221 Uiso 1 1 calc R . .
C85 C 0.7762(3) 0.1161(2) -0.0381(2) 0.0390(16) Uani 1 1 d . . .
H85 H 0.8129 0.1109 -0.0261 0.047 Uiso 1 1 calc R . .
C86 C 0.7494(3) 0.0915(2) -0.0785(2) 0.0336(14) Uani 1 1 d . . .
C87 C 0.6957(3) 0.0993(3) -0.0946(3) 0.0437(17) Uani 1 1 d . . .
C88 C 0.6702(3) 0.1308(3) -0.0723(3) 0.0463(18) Uani 1 1 d . . .
C89 C 0.6988(3) 0.1547(3) -0.0329(3) 0.0431(17) Uani 1 1 d . . .
C90 C 0.7516(3) 0.1472(2) -0.0153(2) 0.0369(15) Uani 1 1 d . . .
C91 C 0.7834(3) 0.1723(3) 0.0299(2) 0.0387(15) Uani 1 1 d DU . .
H91 H 0.7675 0.2039 0.0303 0.046 Uiso 1 1 calc R . .
C92 C 0.8409(3) 0.1797(3) 0.0311(3) 0.0462(17) Uani 1 1 d DU . .
H92A H 0.8581 0.1489 0.0317 0.055 Uiso 1 1 calc R . .
H92B H 0.8430 0.1959 0.0022 0.055 Uiso 1 1 calc R . .
C93 C 0.8704(4) 0.2077(3) 0.0725(3) 0.065(2) Uani 1 1 d DU . .
H93A H 0.8676 0.1917 0.1014 0.078 Uiso 1 1 calc R . .
H93B H 0.8534 0.2386 0.0717 0.078 Uiso 1 1 calc R . .
C94 C 0.9283(5) 0.2150(7) 0.0750(6) 0.144(6) Uani 1 1 d DU . .
H94A H 0.9389 0.2434 0.0941 0.173 Uiso 1 1 calc R . .
H94B H 0.9471 0.1887 0.0937 0.173 Uiso 1 1 calc R . .
C95 C 0.9492(6) 0.2193(9) 0.0388(9) 0.197(9) Uani 1 1 d DU . .
H95A H 0.9331 0.2470 0.0206 0.237 Uiso 1 1 calc R . .
H95B H 0.9387 0.1917 0.0186 0.237 Uiso 1 1 calc R . .
C96 C 1.0106(5) 0.2244(6) 0.0494(9) 0.162(8) Uani 1 1 d DU . .
H96A H 1.0240 0.2407 0.0791 0.243 Uiso 1 1 calc R . .
H96B H 1.0196 0.2423 0.0244 0.243 Uiso 1 1 calc R . .
H96C H 1.0267 0.1934 0.0513 0.243 Uiso 1 1 calc R . .
C97 C 0.3866(3) 0.3169(2) 0.1039(2) 0.0351(15) Uani 1 1 d . . .
H97 H 0.3937 0.3467 0.0927 0.042 Uiso 1 1 calc R . .
C98 C 0.3431(3) 0.2924(2) 0.0787(2) 0.0358(15) Uani 1 1 d . . .
C99 C 0.3334(3) 0.2479(2) 0.0961(2) 0.0365(15) Uani 1 1 d . . .
C100 C 0.3649(3) 0.2320(2) 0.1368(3) 0.0388(16) Uani 1 1 d . . .
C101 C 0.4101(3) 0.2564(2) 0.1606(2) 0.0407(16) Uani 1 1 d . . .
C102 C 0.4210(3) 0.2999(2) 0.1452(2) 0.0374(15) Uani 1 1 d . . .
C103 C 0.4706(3) 0.3264(2) 0.1700(3) 0.0397(16) Uani 1 1 d DU C .
H103 H 0.4803 0.3149 0.2029 0.048 Uiso 1 1 calc R . .
C104 C 0.4610(3) 0.3797(2) 0.1728(3) 0.0464(17) Uani 1 1 d DU . .
C105 C 0.5027(5) 0.4050(4) 0.2055(5) 0.052(3) Uani 0.67 1 d PDU C 1
H10C H 0.5371 0.3947 0.2013 0.063 Uiso 0.67 1 calc PR C 1
H10D H 0.5018 0.3970 0.2377 0.063 Uiso 0.67 1 calc PR C 1
C106 C 0.4980(9) 0.4577(5) 0.1991(9) 0.126(7) Uani 0.67 1 d PDU C 1
H10E H 0.5077 0.4656 0.1700 0.151 Uiso 0.67 1 calc PR C 1
H10F H 0.5245 0.4723 0.2251 0.151 Uiso 0.67 1 calc PR C 1
C107 C 0.4452(10) 0.4804(5) 0.1969(9) 0.176(7) Uani 1 1 d DU . .
C108 C 0.4452(13) 0.5340(6) 0.1907(14) 0.297(16) Uani 1 1 d DU C .
H10G H 0.4403 0.5415 0.1577 0.445 Uiso 1 1 calc R . .
H10I H 0.4787 0.5468 0.2089 0.445 Uiso 1 1 calc R . .
H10J H 0.4164 0.5476 0.2017 0.445 Uiso 1 1 calc R . .
C109 C 0.5300(3) 0.3382(2) 0.1153(3) 0.0395(16) Uani 1 1 d . C .
H109 H 0.5112 0.3661 0.1046 0.047 Uiso 1 1 calc R . .
C110 C 0.5159(3) 0.3136(2) 0.1500(2) 0.0361(15) Uani 1 1 d . . .
C111 C 0.5439(3) 0.2721(2) 0.1653(3) 0.0383(15) Uani 1 1 d . C .
C112 C 0.5835(3) 0.2589(3) 0.1448(3) 0.0443(17) Uani 1 1 d . . .
C113 C 0.5975(3) 0.2848(2) 0.1112(3) 0.0378(15) Uani 1 1 d . C .
C114 C 0.5693(3) 0.3253(2) 0.0951(2) 0.0363(15) Uani 1 1 d . . .
C115 C 0.5818(3) 0.3508(2) 0.0536(3) 0.0374(15) Uani 1 1 d DU C .
H115 H 0.6204 0.3470 0.0575 0.045 Uiso 1 1 calc R . .
C116 C 0.5714(3) 0.4028(2) 0.0511(3) 0.0442(17) Uani 1 1 d DU . .
H11C H 0.5928 0.4177 0.0798 0.053 Uiso 1 1 calc R C .
H11D H 0.5339 0.4083 0.0498 0.053 Uiso 1 1 calc R . .
C117 C 0.5840(4) 0.4260(3) 0.0086(3) 0.058(2) Uani 1 1 d DU C .
H11E H 0.6206 0.4179 0.0086 0.070 Uiso 1 1 calc R . .
H11F H 0.5606 0.4124 -0.0200 0.070 Uiso 1 1 calc R . .
C118 C 0.5784(3) 0.4778(3) 0.0061(3) 0.056(2) Uani 1 1 d DU . .
H11G H 0.6044 0.4919 0.0328 0.067 Uiso 1 1 calc R C .
H11I H 0.5429 0.4864 0.0089 0.067 Uiso 1 1 calc R . .
C119 C 0.5863(4) 0.4981(3) -0.0396(4) 0.079(3) Uani 1 1 d DU C .
H11J H 0.6207 0.4877 -0.0437 0.095 Uiso 1 1 calc R . .
H11K H 0.5585 0.4862 -0.0663 0.095 Uiso 1 1 calc R . .
C120 C 0.5846(5) 0.5509(3) -0.0391(5) 0.100(4) Uani 1 1 d DU . .
H12D H 0.5515 0.5612 -0.0330 0.150 Uiso 1 1 calc R C .
H12E H 0.5869 0.5629 -0.0695 0.150 Uiso 1 1 calc R . .
H12F H 0.6142 0.5628 -0.0146 0.150 Uiso 1 1 calc R . .
C121 C 0.5021(3) 0.3363(2) -0.0158(3) 0.0393(16) Uani 1 1 d . C .
H121 H 0.4832 0.3582 -0.0025 0.047 Uiso 1 1 calc R . .
C122 C 0.5549(3) 0.3260(2) 0.0084(2) 0.0383(16) Uani 1 1 d . . .
C123 C 0.5800(3) 0.2934(3) -0.0125(3) 0.0439(17) Uani 1 1 d . C .
C124 C 0.5568(3) 0.2721(3) -0.0532(3) 0.0460(18) Uani 1 1 d . . .
C125 C 0.5043(3) 0.2827(3) -0.0767(3) 0.0465(18) Uani 1 1 d . C .
C126 C 0.4772(3) 0.3159(3) -0.0574(3) 0.0426(17) Uani 1 1 d . . .
C127 C 0.4207(3) 0.3290(3) -0.0828(3) 0.0422(16) Uani 1 1 d DU C .
H127 H 0.4154 0.3183 -0.1157 0.051 Uiso 1 1 calc R . .
C128 C 0.4109(3) 0.3811(3) -0.0849(3) 0.0484(18) Uani 1 1 d DU . .
H12G H 0.4196 0.3937 -0.0527 0.058 Uiso 1 1 calc R C .
H12I H 0.3731 0.3869 -0.0991 0.058 Uiso 1 1 calc R . .
C129 C 0.4438(4) 0.4071(3) -0.1133(4) 0.074(3) Uani 1 1 d DU C .
H12J H 0.4815 0.4044 -0.0968 0.089 Uiso 1 1 calc R . .
H12K H 0.4386 0.3916 -0.1440 0.089 Uiso 1 1 calc R . .
C130 C 0.4304(6) 0.4576(4) -0.1212(5) 0.103(4) Uani 1 1 d DU . .
H13A H 0.4337 0.4724 -0.0905 0.124 Uiso 1 1 calc R C .
H13B H 0.4570 0.4721 -0.1350 0.124 Uiso 1 1 calc R . .
C131 C 0.3798(8) 0.4684(6) -0.1502(6) 0.145(6) Uani 1 1 d DU C .
H13C H 0.3744 0.5025 -0.1484 0.174 Uiso 1 1 calc R . .
H13D H 0.3533 0.4530 -0.1369 0.174 Uiso 1 1 calc R . .
C132 C 0.3683(7) 0.4552(8) -0.2011(6) 0.170(8) Uani 1 1 d DU . .
H13E H 0.3381 0.4732 -0.2190 0.255 Uiso 1 1 calc R C .
H13F H 0.3603 0.4218 -0.2046 0.255 Uiso 1 1 calc R . .
H13G H 0.3991 0.4621 -0.2128 0.255 Uiso 1 1 calc R . .
C133 C 0.3637(3) 0.3168(2) -0.0254(3) 0.0378(15) Uani 1 1 d . C .
H133 H 0.3782 0.3447 -0.0100 0.045 Uiso 1 1 calc R . .
C134 C 0.3808(3) 0.3017(2) -0.0630(3) 0.0381(16) Uani 1 1 d . . .
C135 C 0.3602(3) 0.2600(3) -0.0845(2) 0.0433(17) Uani 1 1 d . C .
C136 C 0.3223(3) 0.2353(2) -0.0682(3) 0.0392(16) Uani 1 1 d . . .
C137 C 0.3056(3) 0.2523(2) -0.0311(3) 0.0388(16) Uani 1 1 d . C .
C138 C 0.3261(3) 0.2930(2) -0.0091(2) 0.0339(14) Uani 1 1 d . . .
C139 C 0.3068(3) 0.3108(2) 0.0333(2) 0.0355(14) Uani 1 1 d DU C .
H139 H 0.2715 0.2966 0.0304 0.043 Uiso 1 1 calc R . .
C140 C 0.2995(3) 0.3636(2) 0.0333(3) 0.0493(18) Uani 1 1 d DU . .
C141 C 0.2735(5) 0.3804(4) 0.0683(5) 0.057(3) Uani 0.67 1 d PDU C 1
H14A H 0.2684 0.4144 0.0634 0.068 Uiso 0.67 1 calc PR C 1
H14B H 0.2988 0.3762 0.0991 0.068 Uiso 0.67 1 calc PR C 1
C142 C 0.2226(6) 0.3609(7) 0.0721(7) 0.093(5) Uani 0.67 1 d PDU . .
C143 C 0.1957(9) 0.3863(8) 0.1008(11) 0.140(8) Uani 0.67 1 d PDU C 1
H14C H 0.1868 0.4175 0.0868 0.168 Uiso 0.67 1 calc PR C 1
H14D H 0.2207 0.3910 0.1317 0.168 Uiso 0.67 1 calc PR C 1
C144 C 0.1472(10) 0.3657(10) 0.1085(13) 0.188(14) Uani 0.67 1 d PDU C 1
H14E H 0.1200 0.3648 0.0789 0.283 Uiso 0.67 1 calc PR C 1
H14F H 0.1349 0.3848 0.1310 0.283 Uiso 0.67 1 calc PR C 1
H14G H 0.1545 0.3340 0.1208 0.283 Uiso 0.67 1 calc PR C 1
C145 C 0.6914(5) 0.2053(5) 0.3788(4) 0.095(4) Uani 1 1 d . . .
H14H H 0.6569 0.2134 0.3582 0.142 Uiso 1 1 calc R . .
H14I H 0.7073 0.2332 0.3958 0.142 Uiso 1 1 calc R . .
H14J H 0.6870 0.1813 0.4010 0.142 Uiso 1 1 calc R . .
C146 C 0.7261(4) 0.1872(4) 0.3503(3) 0.068(3) Uani 1 1 d . . .
C147 C 0.7615(5) 0.1501(4) 0.3703(4) 0.103(5) Uani 1 1 d . . .
H14K H 0.7814 0.1405 0.3482 0.155 Uiso 1 1 calc R . .
H14L H 0.7413 0.1234 0.3771 0.155 Uiso 1 1 calc R . .
H14M H 0.7858 0.1609 0.3992 0.155 Uiso 1 1 calc R . .
C148 C 0.8491(6) 0.2289(7) 0.1963(6) 0.136(6) Uani 1 1 d . . .
H14N H 0.8324 0.2038 0.1751 0.203 Uiso 1 1 calc R . .
H14O H 0.8768 0.2434 0.1845 0.203 Uiso 1 1 calc R . .
H14P H 0.8227 0.2524 0.1982 0.203 Uiso 1 1 calc R . .
C149 C 0.8714(4) 0.2100(4) 0.2415(4) 0.071(3) Uani 1 1 d . . .
C150 C 0.9150(5) 0.2382(6) 0.2719(5) 0.117(5) Uani 1 1 d . . .
H15A H 0.9012 0.2683 0.2789 0.176 Uiso 1 1 calc R . .
H15B H 0.9425 0.2433 0.2557 0.176 Uiso 1 1 calc R . .
H15C H 0.9299 0.2213 0.3011 0.176 Uiso 1 1 calc R . .
C151 C 0.6626(4) 0.3981(4) 0.1953(4) 0.081(3) Uani 1 1 d . . .
H15D H 0.6396 0.3877 0.2146 0.121 Uiso 1 1 calc R . .
H15E H 0.6413 0.4132 0.1670 0.121 Uiso 1 1 calc R . .
H15F H 0.6885 0.4203 0.2129 0.121 Uiso 1 1 calc R . .
C152 C 0.6906(3) 0.3565(3) 0.1819(3) 0.056(2) Uani 1 1 d . . .
C153 C 0.7171(4) 0.3605(4) 0.1451(4) 0.076(3) Uani 1 1 d . . .
H15G H 0.7421 0.3865 0.1520 0.114 Uiso 1 1 calc R . .
H15H H 0.6911 0.3664 0.1154 0.114 Uiso 1 1 calc R . .
H15I H 0.7359 0.3315 0.1429 0.114 Uiso 1 1 calc R . .
C154 C 0.6193(6) 0.3973(5) 0.3169(7) 0.136(7) Uani 1 1 d . . .
H15J H 0.6328 0.4212 0.2994 0.203 Uiso 1 1 calc R . .
H15K H 0.6325 0.4034 0.3504 0.203 Uiso 1 1 calc R . .
H15L H 0.5808 0.3983 0.3083 0.203 Uiso 1 1 calc R . .
C155 C 0.6379(4) 0.3488(3) 0.3055(4) 0.072(3) Uani 1 1 d . . .
C156 C 0.6957(4) 0.3387(4) 0.3207(5) 0.087(4) Uani 1 1 d . . .
H15M H 0.7014 0.3050 0.3194 0.131 Uiso 1 1 calc R . .
H15N H 0.7099 0.3497 0.3527 0.131 Uiso 1 1 calc R . .
H15O H 0.7135 0.3547 0.2999 0.131 Uiso 1 1 calc R . .
C157 C 0.4625(5) 0.2322(4) 0.0570(5) 0.096(4) Uani 1 1 d . . .
H15P H 0.4352 0.2552 0.0580 0.144 Uiso 1 1 calc R . .
H15Q H 0.4936 0.2483 0.0525 0.144 Uiso 1 1 calc R . .
H15R H 0.4719 0.2148 0.0865 0.144 Uiso 1 1 calc R . .
C158 C 0.4425(5) 0.1997(4) 0.0182(4) 0.077(3) Uani 1 1 d . . .
C159 C 0.4761(7) 0.1949(7) -0.0142(6) 0.149(7) Uani 1 1 d . . .
H15S H 0.5083 0.2132 -0.0027 0.223 Uiso 1 1 calc R . .
H15T H 0.4571 0.2063 -0.0451 0.223 Uiso 1 1 calc R . .
H15U H 0.4852 0.1619 -0.0164 0.223 Uiso 1 1 calc R . .
C160 C 0.132(5) 0.100(3) 0.222(3) 0.86(7) Uani 1 1 d . . .
C161 C 0.1410(8) 0.1169(8) 0.1753(9) 0.163(8) Uani 1 1 d . . .
C162 C 0.094(2) 0.1504(11) 0.1560(17) 0.52(5) Uani 1 1 d . . .
C163 C 0.4370(8) -0.2374(8) 0.2515(11) 0.201(12) Uani 1 1 d . . .
C164 C 0.4667(9) -0.2229(7) 0.2977(9) 0.149(8) Uani 1 1 d . . .
C165 C 0.4353(14) -0.1975(8) 0.3251(9) 0.222(14) Uani 1 1 d . . .
C166 C 0.2588(6) 0.2250(6) 0.2808(6) 0.129(6) Uani 1 1 d . . .
C167 C 0.2389(7) 0.2067(8) 0.2425(7) 0.150(8) Uani 1 1 d . . .
C168 C 0.1924(6) 0.1973(10) 0.2312(9) 0.208(13) Uani 1 1 d . . .
C172 C 0.5659(7) -0.0342(6) 0.1922(6) 0.140(3) Uani 1 1 d D . .
H17A H 0.5993 -0.0180 0.1946 0.210 Uiso 1 1 calc R . .
H17B H 0.5522 -0.0460 0.1603 0.210 Uiso 1 1 calc R . .
H17C H 0.5717 -0.0605 0.2141 0.210 Uiso 1 1 calc R . .
C173 C 0.5248(8) 0.0008(7) 0.2042(5) 0.140(3) Uani 1 1 d D . .
C174 C 0.5442(7) 0.0247(6) 0.2392(6) 0.140(3) Uani 1 1 d D . .
H17D H 0.5278 0.0556 0.2356 0.210 Uiso 1 1 calc R . .
H17E H 0.5821 0.0280 0.2428 0.210 Uiso 1 1 calc R . .
H17F H 0.5382 0.0093 0.2668 0.210 Uiso 1 1 calc R . .

loop_
_atom_site_aniso_label
_atom_site_aniso_U_11
_atom_site_aniso_U_22
_atom_site_aniso_U_33
_atom_site_aniso_U_23
_atom_site_aniso_U_13
_atom_site_aniso_U_12
Ga1 0.0371(4) 0.0356(4) 0.0354(4) 0.0082(3) -0.0045(3) -0.0059(3)
Ga2 0.0386(4) 0.0332(4) 0.0334(4) 0.0066(3) -0.0021(3) -0.0065(3)
Ga3 0.0452(5) 0.0354(4) 0.0365(4) 0.0076(3) -0.0052(3) -0.0067(3)
Ga4 0.0480(5) 0.0301(4) 0.0349(4) 0.0056(3) 0.0101(3) 0.0032(3)
Ga5 0.0542(5) 0.0361(4) 0.0382(5) 0.0097(3) 0.0167(4) 0.0104(4)
Ga6 0.0504(5) 0.0325(4) 0.0331(4) 0.0057(3) 0.0157(3) 0.0052(3)
O1 0.046(3) 0.036(3) 0.038(3) 0.008(2) -0.007(2) -0.012(2)
O2 0.050(3) 0.039(3) 0.037(3) 0.010(2) -0.009(2) -0.010(2)
O3 0.045(3) 0.034(3) 0.033(3) 0.007(2) -0.002(2) -0.009(2)
O4 0.043(3) 0.032(2) 0.030(2) 0.0049(19) 0.009(2) 0.005(2)
O5 0.057(3) 0.039(3) 0.033(3) 0.011(2) 0.015(2) 0.012(2)
O6 0.044(3) 0.037(3) 0.029(2) 0.008(2) 0.013(2) 0.003(2)
O7 0.044(3) 0.044(3) 0.036(3) -0.002(2) 0.018(2) -0.001(2)
O8 0.070(4) 0.035(3) 0.049(3) -0.009(2) 0.027(3) -0.008(3)
O9 0.065(3) 0.037(3) 0.050(3) -0.009(2) 0.028(3) -0.006(2)
O10 0.054(3) 0.056(3) 0.042(3) -0.013(3) -0.006(2) 0.006(3)
O11 0.066(4) 0.062(4) 0.037(3) -0.012(3) -0.003(3) 0.015(3)
O12 0.047(3) 0.049(3) 0.041(3) -0.011(2) -0.006(2) 0.006(2)
O13 0.056(3) 0.039(3) 0.034(3) 0.010(2) 0.020(2) 0.010(2)
O14 0.055(3) 0.037(3) 0.042(3) 0.011(2) 0.024(2) 0.014(2)
O15 0.045(3) 0.036(3) 0.031(2) 0.003(2) 0.015(2) 0.007(2)
O16 0.052(3) 0.043(3) 0.038(3) -0.005(2) 0.022(2) -0.006(2)
O17 0.057(3) 0.041(3) 0.056(3) -0.009(2) 0.032(3) -0.013(2)
O18 0.054(3) 0.040(3) 0.037(3) -0.010(2) 0.020(2) -0.012(2)
O19 0.044(3) 0.039(3) 0.028(2) 0.006(2) -0.001(2) -0.009(2)
O20 0.038(2) 0.035(2) 0.031(2) 0.010(2) -0.0057(19) -0.008(2)
O21 0.033(2) 0.034(2) 0.033(2) 0.0080(19) 0.0019(19) 0.0008(19)
O22 0.048(3) 0.062(4) 0.050(3) -0.019(3) -0.010(3) 0.008(3)
O23 0.053(3) 0.096(5) 0.056(4) -0.031(4) -0.016(3) 0.026(3)
O24 0.046(3) 0.072(4) 0.049(3) -0.021(3) -0.003(3) 0.015(3)
O25 0.045(3) 0.026(2) 0.040(3) 0.006(2) -0.004(2) -0.007(2)
O26 0.046(3) 0.039(3) 0.039(3) 0.009(2) -0.006(2) -0.011(2)
O27 0.040(3) 0.036(3) 0.040(3) 0.013(2) -0.006(2) -0.005(2)
O28 0.047(3) 0.032(2) 0.040(3) 0.007(2) 0.011(2) 0.002(2)
O29 0.058(3) 0.039(3) 0.049(3) 0.017(2) 0.022(3) 0.015(2)
O30 0.056(3) 0.036(3) 0.039(3) 0.010(2) 0.017(2) 0.009(2)
O31 0.042(3) 0.060(3) 0.050(3) -0.002(3) 0.009(2) 0.015(3)
O32 0.060(4) 0.089(5) 0.042(3) -0.013(3) 0.005(3) 0.025(3)
O33 0.056(3) 0.081(4) 0.037(3) -0.013(3) 0.008(3) 0.015(3)
O34 0.062(3) 0.046(3) 0.045(3) -0.009(2) 0.019(3) -0.008(3)
O35 0.067(4) 0.048(3) 0.039(3) -0.011(2) 0.016(3) -0.016(3)
O36 0.043(3) 0.037(3) 0.038(3) -0.003(2) 0.006(2) -0.011(2)
O37 0.047(3) 0.068(4) 0.056(4) 0.010(3) 0.019(3) -0.008(3)
O38 0.067(4) 0.051(3) 0.052(3) 0.003(3) 0.019(3) 0.004(3)
O39 0.034(3) 0.050(3) 0.062(4) 0.007(3) 0.014(2) 0.004(2)
O40 0.055(3) 0.065(4) 0.045(3) 0.006(3) 0.012(3) 0.005(3)
O41 0.071(4) 0.045(3) 0.057(4) 0.006(3) -0.007(3) -0.011(3)
O42 0.051(3) 0.061(4) 0.050(3) -0.001(3) 0.005(3) -0.002(3)
O43 0.066(4) 0.050(3) 0.040(3) -0.008(3) 0.006(3) -0.004(3)
O44 0.041(3) 0.035(3) 0.057(3) -0.004(2) 0.009(2) 0.002(2)
O45 0.060(4) 0.056(4) 0.068(4) -0.005(3) 0.005(3) -0.001(3)
O46 0.052(3) 0.048(3) 0.050(3) 0.002(3) 0.008(3) 0.006(3)
O47 0.051(3) 0.052(3) 0.044(3) 0.008(3) 0.003(2) 0.003(3)
O48 0.054(3) 0.043(3) 0.056(4) -0.002(3) 0.018(3) -0.003(2)
O49 0.049(4) 0.149(8) 0.113(7) -0.059(6) -0.008(4) 0.033(4)
O50 0.159(8) 0.087(6) 0.103(6) -0.043(5) 0.073(6) -0.063(6)
O51 0.059(4) 0.062(4) 0.061(4) -0.012(3) -0.003(3) 0.007(3)
O52 0.067(4) 0.102(6) 0.092(6) -0.006(5) 0.022(4) -0.022(4)
O53 0.089(5) 0.050(4) 0.060(4) -0.002(3) 0.025(4) -0.003(3)
O54 0.064(4) 0.066(4) 0.099(6) -0.035(4) 0.005(4) 0.001(3)
O55 0.095(6) 0.118(7) 0.069(5) 0.014(5) 0.010(4) -0.023(5)
O56 0.143(11) 0.215(15) 0.263(19) -0.004(13) 0.109(13) 0.013(10)
O57 0.170(13) 0.219(16) 0.140(12) 0.028(11) 0.033(10) 0.013(12)
O58 0.091(15) 0.48(6) 0.35(5) 0.30(5) -0.04(2) -0.13(3)
O59 0.081(6) 0.38(2) 0.126(10) -0.102(12) 0.040(7) -0.001(9)
O60 0.113(13) 0.069(11) 0.17(2) -0.025(12) 0.017(13) -0.010(10)
O61 0.21(2) 0.23(3) 0.118(18) 0.132(19) -0.010(16) -0.10(2)
O62 0.146(15) 0.143(15) 0.110(14) -0.068(12) 0.107(13) -0.080(13)
O63 0.051(10) 0.33(4) 0.62(7) -0.42(5) -0.14(2) 0.105(16)
O64 0.113(14) 0.149(17) 0.102(14) 0.033(13) 0.047(12) 0.019(12)
O65 0.119(14) 0.162(19) 0.124(16) -0.080(15) 0.068(13) -0.049(13)
O66 0.130(18) 0.16(2) 0.73(8) -0.30(4) 0.20(3) -0.067(17)
O67 0.027(5) 0.169(15) 0.082(10) -0.096(10) -0.007(6) 0.013(7)
O68 0.89(6) 0.227(17) 0.182(16) 0.143(14) 0.32(3) 0.30(3)
O69 0.152(7) 0.161(7) 0.093(5) -0.014(5) 0.005(4) -0.045(5)
O70 1.41(13) 0.40(4) 1.50(14) -0.25(6) 1.42(13) -0.22(6)
O71 0.18(2) 0.062(11) 0.24(3) -0.054(14) 0.06(2) -0.064(13)
O72 0.55(4) 0.59(5) 0.99(8) 0.63(6) 0.69(6) 0.46(4)
O73 0.32(2) 0.189(16) 0.26(2) -0.057(15) -0.141(19) -0.002(16)
O74 0.113(18) 0.108(18) 0.98(12) -0.05(4) 0.30(4) -0.034(15)
C1 0.031(3) 0.042(4) 0.025(3) 0.005(3) 0.003(3) 0.002(3)
C2 0.042(4) 0.033(3) 0.028(3) 0.003(3) 0.005(3) 0.000(3)
C3 0.033(3) 0.042(4) 0.032(4) 0.008(3) -0.002(3) -0.004(3)
C4 0.032(3) 0.043(4) 0.039(4) 0.006(3) -0.001(3) 0.002(3)
C5 0.047(4) 0.038(4) 0.029(3) 0.005(3) -0.001(3) -0.003(3)
C5A 0.090(17) 0.090(10) 0.080(18) 0.008(14) 0.039(13) 0.042(13)
C6 0.032(3) 0.037(4) 0.025(3) 0.000(3) 0.004(3) 0.000(3)
C6A 0.18(2) 0.095(11) 0.13(2) -0.011(18) 0.061(19) 0.081(17)
C7 0.034(3) 0.032(3) 0.026(3) 0.001(3) 0.002(3) -0.001(3)
C8 0.038(3) 0.042(4) 0.026(3) -0.003(3) 0.002(3) 0.002(3)
C9 0.050(4) 0.046(4) 0.037(4) 0.002(3) 0.015(3) 0.008(3)
C10 0.063(5) 0.072(6) 0.037(4) 0.001(4) 0.019(4) 0.007(4)
C11 0.097(7) 0.081(7) 0.066(6) 0.020(5) 0.044(6) 0.028(6)
C12 0.193(15) 0.130(11) 0.077(7) 0.032(8) 0.086(10) 0.059(11)
C13 0.037(3) 0.036(4) 0.025(3) -0.001(3) 0.004(3) -0.003(3)
C14 0.042(4) 0.031(3) 0.024(3) -0.007(3) -0.001(3) -0.008(3)
C15 0.043(4) 0.029(3) 0.028(3) -0.002(3) 0.008(3) -0.003(3)
C16 0.042(4) 0.033(3) 0.030(3) 0.006(3) 0.007(3) 0.001(3)
C17 0.034(3) 0.033(3) 0.034(4) 0.000(3) 0.002(3) -0.003(3)
C18 0.036(3) 0.035(3) 0.021(3) 0.001(3) -0.001(2) -0.008(3)
C19 0.033(3) 0.041(4) 0.026(3) 0.002(3) 0.008(3) 0.002(3)
C20 0.046(4) 0.047(4) 0.025(3) 0.003(3) 0.005(3) 0.004(3)
C21 0.055(5) 0.075(6) 0.041(4) 0.007(4) 0.002(4) 0.022(4)
C22 0.139(11) 0.233(16) 0.055(6) 0.063(8) 0.026(7) 0.112(11)
C23 0.191(14) 0.28(2) 0.059(7) 0.071(10) 0.051(9) 0.144(14)
C24 0.154(14) 0.35(3) 0.057(7) 0.098(12) 0.027(8) 0.109(16)
C25 0.039(4) 0.038(4) 0.027(3) 0.007(3) 0.005(3) 0.003(3)
C26 0.036(3) 0.039(4) 0.034(4) 0.009(3) 0.007(3) 0.007(3)
C27 0.042(4) 0.029(3) 0.033(4) 0.009(3) 0.010(3) 0.004(3)
C28 0.045(4) 0.036(4) 0.034(4) 0.007(3) 0.015(3) 0.007(3)
C29 0.046(4) 0.035(4) 0.045(4) -0.001(3) 0.008(3) 0.000(3)
C30 0.041(4) 0.041(4) 0.030(3) 0.010(3) 0.006(3) 0.005(3)
C31 0.042(4) 0.039(4) 0.030(3) -0.001(3) 0.009(3) 0.000(3)
C32 0.044(4) 0.042(4) 0.036(4) 0.011(3) 0.010(3) 0.003(3)
C33 0.054(4) 0.050(5) 0.044(4) 0.011(4) 0.010(3) 0.007(4)
C34 0.055(4) 0.051(5) 0.042(4) 0.007(4) 0.001(3) 0.008(4)
C35 0.057(5) 0.068(6) 0.054(5) 0.009(4) 0.002(4) 0.017(4)
C36 0.116(10) 0.143(12) 0.058(6) 0.012(7) -0.008(6) 0.074(9)
C37 0.040(4) 0.038(4) 0.032(4) 0.005(3) 0.008(3) 0.000(3)
C38 0.045(4) 0.037(4) 0.028(3) 0.006(3) 0.008(3) 0.001(3)
C39 0.048(4) 0.040(4) 0.037(4) -0.005(3) 0.009(3) 0.006(3)
C40 0.047(4) 0.049(4) 0.032(4) -0.005(3) -0.006(3) -0.005(3)
C41 0.038(4) 0.039(4) 0.041(4) -0.001(3) 0.002(3) 0.004(3)
C41A 0.091(12) 0.036(11) 0.063(14) 0.009(10) 0.015(10) 0.011(10)
C42 0.043(4) 0.035(4) 0.031(3) 0.006(3) 0.006(3) -0.006(3)
C42A 0.056(9) 0.076(16) 0.105(13) 0.007(16) 0.000(10) 0.039(11)
C43 0.037(3) 0.034(3) 0.032(3) 0.002(3) 0.003(3) 0.000(3)
C43A 0.061(14) 0.070(16) 0.145(18) 0.025(17) 0.029(10) 0.035(13)
C44 0.043(4) 0.044(4) 0.033(3) 0.011(3) 0.007(3) 0.000(3)
C45 0.047(4) 0.052(4) 0.035(3) 0.010(3) 0.013(3) 0.008(3)
C46 0.060(5) 0.075(6) 0.041(4) 0.007(4) 0.015(4) 0.010(4)
C47 0.073(6) 0.074(6) 0.049(5) 0.004(4) 0.031(4) 0.012(5)
C48 0.092(8) 0.155(12) 0.041(5) -0.009(6) 0.026(5) 0.030(8)
C49 0.038(4) 0.040(4) 0.031(3) -0.010(3) 0.010(3) -0.007(3)
C50 0.044(4) 0.031(3) 0.029(3) 0.000(3) 0.005(3) -0.006(3)
C51 0.050(4) 0.033(4) 0.031(4) 0.000(3) 0.011(3) 0.003(3)
C52 0.053(4) 0.031(3) 0.035(4) 0.003(3) 0.015(3) 0.002(3)
C53 0.043(4) 0.031(3) 0.027(3) -0.004(3) 0.006(3) -0.007(3)
C54 0.043(4) 0.030(3) 0.026(3) -0.002(3) 0.000(3) -0.004(3)
C55 0.035(3) 0.042(4) 0.027(3) 0.002(3) 0.003(3) 0.001(3)
C56 0.039(4) 0.056(5) 0.042(4) -0.006(3) 0.006(3) -0.005(3)
C57 0.059(5) 0.057(5) 0.055(5) -0.013(4) 0.007(4) -0.013(4)
C58 0.058(6) 0.144(11) 0.135(11) -0.072(9) -0.007(7) -0.031(7)
C59 0.091(9) 0.163(14) 0.173(13) -0.102(12) 0.040(10) -0.057(9)
C60 0.28(3) 0.29(3) 0.155(14) -0.124(18) 0.04(2) -0.12(2)
C61 0.035(3) 0.037(4) 0.029(3) 0.005(3) 0.002(3) 0.002(3)
C62 0.033(3) 0.032(3) 0.029(3) 0.003(3) 0.000(3) 0.005(3)
C63 0.038(3) 0.034(4) 0.032(3) 0.001(3) 0.010(3) 0.006(3)
C64 0.040(4) 0.037(4) 0.038(4) 0.003(3) 0.014(3) -0.006(3)
C65 0.040(4) 0.030(3) 0.030(3) 0.000(3) 0.008(3) -0.005(3)
C66 0.036(3) 0.036(4) 0.025(3) 0.004(3) 0.002(3) 0.002(3)
C67 0.029(3) 0.040(4) 0.026(3) -0.001(3) 0.006(2) 0.001(3)
C68 0.033(3) 0.051(4) 0.032(4) 0.001(3) 0.010(3) 0.001(3)
C69 0.051(4) 0.076(6) 0.044(5) -0.014(4) 0.016(4) -0.001(4)
C70 0.048(4) 0.078(6) 0.061(5) -0.012(5) 0.024(4) 0.005(4)
C71 0.056(5) 0.116(9) 0.069(6) -0.003(6) 0.031(5) 0.003(5)
C72 0.064(6) 0.113(9) 0.123(10) -0.037(8) 0.059(7) -0.023(6)
C73 0.039(4) 0.031(3) 0.032(3) -0.001(3) 0.004(3) -0.002(3)
C74 0.033(3) 0.038(4) 0.028(3) 0.000(3) 0.010(3) -0.004(3)
C75 0.037(3) 0.037(4) 0.030(3) 0.001(3) 0.011(3) -0.002(3)
C76 0.030(3) 0.045(4) 0.029(3) 0.002(3) 0.009(3) -0.002(3)
C77 0.030(3) 0.041(4) 0.029(3) 0.002(3) 0.010(3) 0.002(3)
C78 0.037(3) 0.032(3) 0.032(3) -0.002(3) 0.012(3) -0.003(3)
C79 0.045(3) 0.034(4) 0.025(3) 0.007(3) 0.007(3) 0.000(3)
C80 0.049(4) 0.048(4) 0.039(4) -0.001(3) 0.013(3) -0.009(3)
C81 0.050(4) 0.069(6) 0.051(5) -0.009(4) 0.013(4) -0.012(4)
C82 0.052(5) 0.104(8) 0.061(6) -0.010(5) 0.019(4) -0.008(5)
C83 0.079(7) 0.124(10) 0.103(9) -0.044(8) 0.034(7) -0.004(7)
C84 0.081(8) 0.228(19) 0.155(15) -0.048(14) 0.072(10) 0.011(10)
C85 0.035(3) 0.044(4) 0.035(4) 0.006(3) 0.005(3) -0.004(3)
C86 0.044(4) 0.029(3) 0.027(3) -0.001(3) 0.010(3) -0.002(3)
C87 0.044(4) 0.045(4) 0.034(4) -0.003(3) -0.006(3) 0.004(3)
C88 0.037(4) 0.056(5) 0.044(4) -0.008(4) 0.006(3) 0.002(3)
C89 0.047(4) 0.048(4) 0.033(4) -0.001(3) 0.007(3) 0.003(3)
C90 0.050(4) 0.031(3) 0.030(3) 0.002(3) 0.008(3) -0.011(3)
C91 0.049(4) 0.041(4) 0.028(3) 0.003(3) 0.015(3) -0.003(3)
C92 0.056(4) 0.046(4) 0.036(4) -0.005(3) 0.012(3) -0.012(3)
C93 0.075(5) 0.063(6) 0.054(5) -0.014(4) 0.010(4) -0.015(5)
C94 0.103(8) 0.209(15) 0.121(11) -0.049(11) 0.030(8) -0.094(10)
C95 0.115(10) 0.28(2) 0.225(19) -0.075(18) 0.098(12) -0.084(14)
C96 0.085(8) 0.129(13) 0.29(3) -0.032(15) 0.072(12) -0.015(9)
C97 0.036(3) 0.030(3) 0.040(4) 0.003(3) 0.010(3) 0.001(3)
C98 0.044(4) 0.026(3) 0.035(4) -0.002(3) 0.007(3) 0.000(3)
C99 0.037(3) 0.031(3) 0.036(4) -0.003(3) 0.000(3) -0.002(3)
C100 0.045(4) 0.028(3) 0.041(4) 0.008(3) 0.006(3) 0.002(3)
C101 0.048(4) 0.034(4) 0.033(4) 0.004(3) -0.001(3) -0.002(3)
C102 0.045(4) 0.027(3) 0.036(4) -0.003(3) 0.003(3) 0.003(3)
C103 0.056(4) 0.024(3) 0.035(4) 0.001(3) 0.003(3) -0.001(3)
C104 0.059(4) 0.029(3) 0.050(4) -0.004(3) 0.012(3) 0.000(3)
C105 0.059(7) 0.036(5) 0.060(8) -0.016(5) 0.012(6) -0.013(5)
C106 0.145(13) 0.042(6) 0.155(17) -0.013(10) -0.026(14) -0.018(8)
C107 0.220(16) 0.082(8) 0.218(18) -0.030(12) 0.042(15) 0.051(10)
C108 0.35(3) 0.108(11) 0.44(4) 0.04(2) 0.11(3) 0.082(16)
C109 0.043(4) 0.026(3) 0.044(4) 0.005(3) 0.000(3) 0.000(3)
C110 0.039(4) 0.028(3) 0.038(4) -0.005(3) 0.004(3) -0.007(3)
C111 0.042(4) 0.030(3) 0.042(4) 0.002(3) 0.009(3) -0.003(3)
C112 0.049(4) 0.032(4) 0.048(4) 0.008(3) 0.007(3) 0.010(3)
C113 0.040(4) 0.036(4) 0.037(4) 0.004(3) 0.010(3) 0.003(3)
C114 0.043(4) 0.029(3) 0.033(4) -0.001(3) 0.005(3) -0.008(3)
C115 0.036(3) 0.031(3) 0.043(4) 0.003(3) 0.006(3) -0.001(3)
C116 0.040(4) 0.033(3) 0.055(5) 0.006(3) 0.002(3) -0.004(3)
C117 0.062(5) 0.039(4) 0.074(6) 0.018(4) 0.019(4) -0.001(4)
C118 0.054(5) 0.036(4) 0.070(6) 0.016(4) 0.006(4) -0.002(4)
C119 0.073(6) 0.063(5) 0.092(7) 0.037(5) 0.003(5) -0.019(5)
C120 0.098(8) 0.065(6) 0.135(12) 0.055(7) 0.027(8) 0.001(6)
C121 0.042(4) 0.036(4) 0.041(4) 0.004(3) 0.013(3) -0.001(3)
C122 0.047(4) 0.034(4) 0.033(4) 0.007(3) 0.010(3) 0.000(3)
C123 0.044(4) 0.045(4) 0.043(4) 0.010(3) 0.012(3) 0.006(3)
C124 0.051(4) 0.050(5) 0.038(4) 0.003(3) 0.014(3) 0.012(4)
C125 0.045(4) 0.059(5) 0.032(4) -0.003(3) 0.004(3) 0.009(4)
C126 0.048(4) 0.042(4) 0.038(4) 0.008(3) 0.012(3) 0.002(3)
C127 0.045(4) 0.045(4) 0.034(4) 0.009(3) 0.006(3) 0.003(3)
C128 0.049(4) 0.045(4) 0.044(4) 0.012(3) 0.000(3) 0.003(3)
C129 0.072(6) 0.062(5) 0.085(7) 0.037(5) 0.016(5) -0.010(5)
C130 0.153(10) 0.069(6) 0.091(8) 0.019(6) 0.038(7) -0.025(7)
C131 0.191(14) 0.107(11) 0.132(11) 0.039(9) 0.034(11) 0.073(11)
C132 0.108(12) 0.25(2) 0.144(12) -0.007(16) 0.013(10) 0.050(14)
C133 0.041(4) 0.031(3) 0.037(4) 0.005(3) 0.002(3) 0.006(3)
C134 0.035(3) 0.031(3) 0.043(4) 0.007(3) 0.001(3) 0.002(3)
C135 0.053(4) 0.044(4) 0.029(4) 0.003(3) 0.005(3) 0.004(3)
C136 0.043(4) 0.034(4) 0.039(4) 0.005(3) 0.008(3) -0.001(3)
C137 0.040(4) 0.036(4) 0.037(4) 0.004(3) 0.003(3) 0.001(3)
C138 0.036(3) 0.027(3) 0.034(4) 0.007(3) -0.001(3) 0.008(3)
C139 0.039(4) 0.031(3) 0.033(4) 0.000(3) 0.004(3) 0.003(3)
C140 0.058(4) 0.030(4) 0.060(5) 0.005(3) 0.015(4) 0.010(3)
C141 0.079(8) 0.040(6) 0.054(7) -0.006(5) 0.022(6) 0.014(6)
C142 0.091(9) 0.088(11) 0.116(12) -0.003(10) 0.055(8) 0.009(9)
C143 0.134(16) 0.126(17) 0.19(2) -0.011(15) 0.094(15) 0.039(13)
C144 0.15(2) 0.18(3) 0.29(4) 0.01(3) 0.15(2) 0.048(17)
C145 0.089(8) 0.130(11) 0.064(7) -0.021(7) 0.017(6) -0.033(8)
C146 0.063(6) 0.076(7) 0.049(6) 0.000(5) -0.017(4) -0.018(5)
C147 0.119(10) 0.061(7) 0.086(8) 0.001(6) -0.052(7) -0.022(6)
C148 0.104(10) 0.184(17) 0.100(11) 0.028(11) -0.007(9) -0.038(11)
C149 0.071(6) 0.080(7) 0.063(6) -0.019(5) 0.019(5) -0.013(5)
C150 0.113(10) 0.146(13) 0.081(9) 0.003(9) 0.004(8) -0.051(10)
C151 0.074(7) 0.056(6) 0.100(9) 0.003(6) 0.000(6) 0.008(5)
C152 0.055(5) 0.046(5) 0.059(5) -0.008(4) -0.001(4) -0.005(4)
C153 0.085(7) 0.081(7) 0.061(6) 0.000(5) 0.018(5) -0.028(6)
C154 0.117(11) 0.103(11) 0.163(16) -0.068(11) -0.009(10) 0.011(9)
C155 0.073(6) 0.054(6) 0.077(7) -0.019(5) -0.001(5) 0.000(5)
C156 0.069(7) 0.071(7) 0.106(9) -0.023(6) -0.006(6) -0.010(5)
C157 0.096(8) 0.067(7) 0.134(12) -0.031(7) 0.044(8) -0.017(6)
C158 0.077(7) 0.089(8) 0.063(7) 0.027(6) 0.018(5) -0.006(6)
C159 0.145(14) 0.22(2) 0.103(12) 0.031(13) 0.079(12) 0.013(14)
C160 1.6(2) 0.68(9) 0.63(11) -0.22(4) 0.96(15) -0.540
C161 0.127(15) 0.174(19) 0.20(2) 0.017(16) 0.069(15) 0.036(14)
C162 0.62(7) 0.15(2) 0.48(6) -0.14(3) -0.42(6) 0.16(4)
C163 0.120(15) 0.17(2) 0.26(3) -0.08(2) -0.036(17) 0.011(13)
C164 0.136(16) 0.135(16) 0.18(2) 0.041(15) 0.050(16) 0.042(14)
C165 0.40(4) 0.162(19) 0.15(2) 0.048(16) 0.16(3) 0.10(2)
C166 0.118(11) 0.148(14) 0.114(12) -0.075(11) 0.014(9) 0.014(10)
C167 0.090(11) 0.24(2) 0.118(13) -0.079(15) 0.033(10) 0.012(12)
C168 0.057(9) 0.36(3) 0.21(2) -0.14(2) 0.045(11) -0.034(13)
C172 0.152(7) 0.161(7) 0.093(5) -0.014(5) 0.005(4) -0.045(5)
C173 0.152(7) 0.161(7) 0.093(5) -0.014(5) 0.005(4) -0.045(5)
C174 0.152(7) 0.161(7) 0.093(5) -0.014(5) 0.005(4) -0.045(5)

loop_
_atom_type_symbol
_atom_type_description
_atom_type_scat_dispersion_real
_atom_type_scat_dispersion_imag
_atom_type_scat_source
C C 0.0033 0.0016 'International Tables Vol C Tables 4.2.6.8 and 6.1.1.4'
H H 0.0000 0.0000 'International Tables Vol C Tables 4.2.6.8 and 6.1.1.4'
O O 0.0106 0.0060 'International Tables Vol C Tables 4.2.6.8 and 6.1.1.4'
Ga Ga 0.2307 1.6083 'International Tables Vol C Tables 4.2.6.8 and 6.1.1.4'

loop_
_geom_angle_atom_site_label_1
_geom_angle_atom_site_label_2
_geom_angle_atom_site_label_3
_geom_angle
_geom_angle_site_symmetry_1
_geom_angle_site_symmetry_3
O1 Ga1 O19 94.4(2) . .
O1 Ga1 O20 177.2(2) . .
O19 Ga1 O20 87.45(19) . .
O1 Ga1 O2 85.0(2) . .
O19 Ga1 O2 177.1(2) . .
O20 Ga1 O2 93.31(19) . .
O1 Ga1 O38 90.1(2) . .
O19 Ga1 O38 93.1(2) . .
O20 Ga1 O38 87.7(2) . .
O2 Ga1 O38 89.8(2) . .
O1 Ga1 O37 93.5(2) . .
O19 Ga1 O37 92.6(2) . .
O20 Ga1 O37 88.5(2) . .
O2 Ga1 O37 84.6(2) . .
O38 Ga1 O37 173.1(2) . .
O25 Ga2 O21 94.64(19) . .
O25 Ga2 O40 90.6(2) . .
O21 Ga2 O40 93.3(2) . .
O25 Ga2 O20 178.1(2) . .
O21 Ga2 O20 87.01(19) . .
O40 Ga2 O20 90.2(2) . .
O25 Ga2 O26 85.1(2) . .
O21 Ga2 O26 176.9(2) . .
O40 Ga2 O26 89.8(2) . .
O20 Ga2 O26 93.21(19) . .
O25 Ga2 O39 92.0(2) . .
O21 Ga2 O39 93.3(2) . .
O40 Ga2 O39 172.7(2) . .
O20 Ga2 O39 87.0(2) . .
O26 Ga2 O39 83.6(2) . .
O41 Ga3 O2 91.0(2) . .
O41 Ga3 O26 90.0(2) . .
O2 Ga3 O26 97.2(2) . .
O41 Ga3 O42 179.0(2) . .
O2 Ga3 O42 88.6(2) . .
O26 Ga3 O42 89.2(2) . .
O41 Ga3 O3 92.8(2) . .
O2 Ga3 O3 86.40(19) . .
O26 Ga3 O3 175.4(2) . .
O42 Ga3 O3 88.1(2) . .
O41 Ga3 O27 92.8(2) . .
O2 Ga3 O27 174.9(2) . .
O26 Ga3 O27 86.35(19) . .
O42 Ga3 O27 87.7(2) . .
O3 Ga3 O27 89.89(19) . .
O43 Ga4 O28 95.5(2) . .
O43 Ga4 O29 91.5(2) . .
O28 Ga4 O29 86.2(2) . .
O43 Ga4 O5 91.3(2) . .
O28 Ga4 O5 173.0(2) . .
O29 Ga4 O5 95.4(2) . .
O43 Ga4 O4 90.7(2) . .
O28 Ga4 O4 91.72(19) . .
O29 Ga4 O4 177.1(2) . .
O5 Ga4 O4 86.48(19) . .
O43 Ga4 O44 177.7(2) . .
O28 Ga4 O44 86.8(2) . .
O29 Ga4 O44 88.7(2) . .
O5 Ga4 O44 86.4(2) . .
O4 Ga4 O44 89.2(2) . .
O30 Ga5 O13 94.3(2) . .
O30 Ga5 O14 174.9(2) . .
O13 Ga5 O14 87.0(2) . .
O30 Ga5 O29 85.9(2) . .
O13 Ga5 O29 175.7(2) . .
O14 Ga5 O29 93.13(19) . .
O30 Ga5 O46 90.5(2) . .
O13 Ga5 O46 95.6(2) . .
O14 Ga5 O46 84.5(2) . .
O29 Ga5 O46 88.7(2) . .
O30 Ga5 O45 94.1(2) . .
O13 Ga5 O45 90.4(2) . .
O14 Ga5 O45 90.8(2) . .
O29 Ga5 O45 85.2(3) . .
O46 Ga5 O45 172.1(3) . .
O15 Ga6 O6 93.6(2) . .
O15 Ga6 O14 87.40(19) . .
O6 Ga6 O14 175.1(2) . .
O15 Ga6 O5 178.6(2) . .
O6 Ga6 O5 85.24(19) . .
O14 Ga6 O5 93.65(19) . .
O15 Ga6 O47 94.7(2) . .
O6 Ga6 O47 94.1(2) . .
O14 Ga6 O47 90.6(2) . .
O5 Ga6 O47 86.3(2) . .
O15 Ga6 O48 93.3(2) . .
O6 Ga6 O48 91.4(2) . .
O14 Ga6 O48 83.7(2) . .
O5 Ga6 O48 85.9(2) . .
O47 Ga6 O48 170.0(2) . .
C3 O1 Ga1 111.6(4) . .
C4 O2 Ga3 108.1(4) . .
C4 O2 Ga1 106.1(4) . .
Ga3 O2 Ga1 140.6(3) . .
C5 O3 Ga3 108.7(4) . .
C15 O4 Ga4 109.5(4) . .
C16 O5 Ga4 107.3(4) . .
C16 O5 Ga6 107.1(4) . .
Ga4 O5 Ga6 142.9(3) . .
C17 O6 Ga6 111.4(4) . .
C51 O13 Ga5 110.4(4) . .
C52 O14 Ga5 105.8(4) . .
C52 O14 Ga6 105.6(4) . .
Ga5 O14 Ga6 145.2(3) . .
C53 O15 Ga6 109.6(4) . .
C75 O19 Ga1 109.5(4) . .
C76 O20 Ga2 106.6(4) . .
C76 O20 Ga1 105.2(4) . .
Ga2 O20 Ga1 147.5(3) . .
C77 O21 Ga2 110.0(4) . .
C99 O25 Ga2 110.9(4) . .
C100 O26 Ga3 107.8(4) . .
C100 O26 Ga2 106.2(4) . .
Ga3 O26 Ga2 140.2(3) . .
C101 O27 Ga3 109.4(4) . .
C111 O28 Ga4 109.5(4) . .
C112 O29 Ga4 107.5(4) . .
C112 O29 Ga5 107.5(4) . .
Ga4 O29 Ga5 144.8(3) . .
C113 O30 Ga5 111.0(4) . .
C6 C1 C2 124.1(6) . .
C3 C2 C1 115.9(6) . .
C3 C2 C43 120.8(6) . .
C1 C2 C43 123.3(6) . .
C4 C3 O1 116.6(6) . .
C4 C3 C2 120.9(6) . .
O1 C3 C2 122.4(6) . .
C5 C4 C3 122.0(6) . .
C5 C4 O2 119.7(6) . .
C3 C4 O2 118.2(6) . .
C4 C5 O3 117.0(6) . .
C4 C5 C6 119.9(6) . .
O3 C5 C6 123.0(6) . .
C104 C5A C6A 109(3) . .
C1 C6 C5 117.1(6) . .
C1 C6 C7 123.1(6) . .
C5 C6 C7 119.8(6) . .
C107 C6A C5A 145(4) . .
C14 C7 C8 113.4(5) . .
C14 C7 C6 109.2(5) . .
C8 C7 C6 113.0(5) . .
C7 C8 C9 112.6(5) . .
C10 C9 C8 112.9(6) . .
C9 C10 C11 115.1(7) . .
C12 C11 C10 115.4(9) . .
C18 C13 C14 123.6(6) . .
C15 C14 C13 117.1(6) . .
C15 C14 C7 119.8(6) . .
C13 C14 C7 123.0(6) . .
C16 C15 O4 116.7(6) . .
C16 C15 C14 119.6(6) . .
O4 C15 C14 123.7(6) . .
C15 C16 C17 123.2(6) . .
C15 C16 O5 120.0(6) . .
C17 C16 O5 116.7(6) . .
O6 C17 C16 117.7(6) . .
O6 C17 C18 124.2(6) . .
C16 C17 C18 118.1(6) . .
C13 C18 C17 118.3(6) . .
C13 C18 C19 123.0(6) . .
C17 C18 C19 118.8(6) . .
C26 C19 C20 113.1(6) . .
C26 C19 C18 110.8(5) . .
C20 C19 C18 113.9(5) . .
C21 C20 C19 113.0(6) . .
C22 C21 C20 116.5(8) . .
C23 C22 C21 134.7(15) . .
C22 C23 C24 127.0(19) . .
C30 C25 C26 122.6(7) . .
C27 C26 C25 116.1(6) . .
C27 C26 C19 122.0(6) . .
C25 C26 C19 121.8(6) . .
C28 C27 O7 114.5(6) . .
C28 C27 C26 122.5(6) . .
O7 C27 C26 123.0(6) . .
O8 C28 C27 121.0(6) . .
O8 C28 C29 118.9(6) . .
C27 C28 C29 120.1(6) . .
O9 C29 C30 120.5(7) . .
O9 C29 C28 119.8(7) . .
C30 C29 C28 119.6(7) . .
C29 C30 C25 118.9(6) . .
C29 C30 C31 120.7(6) . .
C25 C30 C31 120.4(6) . .
C32 C31 C38 114.3(6) . .
C32 C31 C30 112.5(6) . .
C38 C31 C30 110.7(6) . .
C31 C32 C33 113.5(6) . .
C34 C33 C32 115.3(7) . .
C33 C34 C35 112.4(7) . .
C36 C35 C34 115.0(8) . .
C42 C37 C38 124.2(7) . .
C39 C38 C37 116.8(6) . .
C39 C38 C31 120.4(6) . .
C37 C38 C31 122.8(6) . .
O10 C39 C38 121.4(7) . .
O10 C39 C40 118.3(7) . .
C38 C39 C40 120.4(7) . .
O11 C40 C39 119.0(7) . .
O11 C40 C41 120.5(7) . .
C39 C40 C41 120.5(7) . .
C42 C41 O12 123.5(7) . .
C42 C41 C40 121.3(6) . .
O12 C41 C40 115.1(6) . .
C140 C41A C42A 115(2) . .
C41 C42 C37 116.8(7) . .
C41 C42 C43 119.6(6) . .
C37 C42 C43 123.6(6) . .
C43A C42A C41A 118(3) . .
C42 C43 C44 113.0(6) . .
C42 C43 C2 110.6(5) . .
C44 C43 C2 112.5(6) . .
C142 C43A C42A 111(2) . .
C45 C44 C43 114.2(6) . .
C44 C45 C46 113.0(6) . .
C45 C46 C47 113.2(7) . .
C48 C47 C46 113.1(8) . .
C54 C49 C50 124.2(6) . .
C49 C50 C51 118.2(6) . .
C49 C50 C91 122.6(6) . .
C51 C50 C91 119.2(6) . .
O13 C51 C52 117.1(6) . .
O13 C51 C50 124.1(6) . .
C52 C51 C50 118.7(6) . .
C51 C52 C53 122.6(7) . .
C51 C52 O14 118.9(6) . .
C53 C52 O14 118.5(6) . .
O15 C53 C52 117.7(6) . .
O15 C53 C54 122.5(6) . .
C52 C53 C54 119.8(6) . .
C49 C54 C53 116.4(6) . .
C49 C54 C55 123.3(6) . .
C53 C54 C55 120.3(6) . .
C54 C55 C56 112.9(6) . .
C54 C55 C62 110.4(5) . .
C56 C55 C62 114.2(6) . .
C57 C56 C55 112.6(7) . .
C56 C57 C58 111.6(8) . .
C57 C58 C59 110.9(10) . .
C60 C59 C58 109.8(15) . .
C66 C61 C62 124.4(6) . .
C63 C62 C61 117.4(6) . .
C63 C62 C55 121.0(6) . .
C61 C62 C55 121.5(6) . .
O16 C63 C62 124.3(6) . .
O16 C63 C64 114.6(6) . .
C62 C63 C64 121.1(6) . .
O17 C64 C65 120.8(6) . .
O17 C64 C63 118.8(6) . .
C65 C64 C63 120.4(6) . .
O18 C65 C64 115.7(6) . .
O18 C65 C66 124.5(6) . .
C64 C65 C66 119.8(6) . .
C61 C66 C65 116.9(6) . .
C61 C66 C67 123.8(6) . .
C65 C66 C67 119.2(6) . .
C66 C67 C68 112.3(5) . .
C66 C67 C74 111.5(5) . .
C68 C67 C74 111.3(5) . .
C67 C68 C69 115.9(6) . .
C70 C69 C68 113.9(7) . .
C69 C70 C71 115.6(8) . .
C70 C71 C72 113.9(9) . .
C78 C73 C74 122.2(6) . .
C77 C74 C73 118.0(6) 3_655 .
C77 C74 C67 119.8(6) 3_655 .
C73 C74 C67 122.1(6) . .
O19 C75 C78 122.4(6) . 3_655
O19 C75 C76 117.6(6) . .
C78 C75 C76 119.9(6) 3_655 .
O20 C76 C75 119.6(6) . .
O20 C76 C77 118.5(6) . .
C75 C76 C77 121.8(6) . .
O21 C77 C76 117.1(6) . .
O21 C77 C74 123.7(6) . 3_655
C76 C77 C74 119.2(6) . 3_655
C75 C78 C73 118.8(6) 3_655 .
C75 C78 C79 120.4(6) 3_655 .
C73 C78 C79 120.7(6) . .
C80 C79 C86 114.3(6) . .
C80 C79 C78 112.4(6) . .
C86 C79 C78 110.4(5) . .
C79 C80 C81 113.4(6) . .
C82 C81 C80 112.1(7) . .
C83 C82 C81 115.0(9) . .
C84 C83 C82 114.1(11) . .
C90 C85 C86 123.0(6) . .
C87 C86 C85 116.9(6) . .
C87 C86 C79 121.5(6) . .
C85 C86 C79 121.6(6) . .
O22 C87 C86 123.3(7) . .
O22 C87 C88 115.6(6) . .
C86 C87 C88 121.0(7) . .
O23 C88 C87 120.7(7) . .
O23 C88 C89 119.7(7) . .
C87 C88 C89 119.7(7) . .
C90 C89 O24 124.6(7) . .
C90 C89 C88 121.2(7) . .
O24 C89 C88 114.2(6) . .
C89 C90 C85 118.2(7) . .
C89 C90 C91 121.6(7) . .
C85 C90 C91 120.2(6) . .
C92 C91 C50 113.8(6) . .
C92 C91 C90 113.3(6) . .
C50 C91 C90 108.3(5) . .
C93 C92 C91 113.3(7) . .
C92 C93 C94 114.4(9) . .
C95 C94 C93 126.3(15) . .
C94 C95 C96 118(2) . .
C98 C97 C102 123.2(6) . .
C97 C98 C99 117.4(6) . .
C97 C98 C139 122.7(6) . .
C99 C98 C139 119.9(6) . .
C100 C99 O25 117.8(6) . .
C100 C99 C98 119.9(6) . .
O25 C99 C98 122.3(6) . .
C99 C100 O26 117.9(6) . .
C99 C100 C101 121.7(6) . .
O26 C100 C101 120.3(6) . .
C102 C101 O27 123.8(6) . .
C102 C101 C100 120.3(6) . .
O27 C101 C100 116.0(6) . .
C101 C102 C97 117.3(6) . .
C101 C102 C103 121.1(6) . .
C97 C102 C103 121.5(6) . .
C110 C103 C102 110.7(6) . .
C110 C103 C104 114.7(6) . .
C102 C103 C104 112.6(6) . .
C5A C104 C105 89.4(17) . .
C5A C104 C103 114.9(14) . .
C105 C104 C103 114.7(8) . .
C104 C105 C106 112.7(12) . .
C105 C106 C107 118.3(17) . .
C6A C107 C106 93(2) . .
C6A C107 C108 153(3) . .
C106 C107 C108 114(2) . .
C110 C109 C114 124.5(6) . .
C109 C110 C111 116.9(7) . .
C109 C110 C103 124.2(6) . .
C111 C110 C103 118.7(6) . .
O28 C111 C112 116.8(6) . .
O28 C111 C110 124.5(6) . .
C112 C111 C110 118.6(6) . .
C113 C112 O29 117.8(7) . .
C113 C112 C111 123.1(6) . .
O29 C112 C111 119.1(7) . .
C112 C113 O30 117.5(6) . .
C112 C113 C114 118.7(6) . .
O30 C113 C114 123.7(6) . .
C109 C114 C113 118.1(6) . .
C109 C114 C115 124.2(6) . .
C113 C114 C115 117.6(6) . .
C116 C115 C122 112.2(6) . .
C116 C115 C114 115.7(6) . .
C122 C115 C114 109.8(5) . .
C115 C116 C117 113.0(7) . .
C118 C117 C116 115.4(8) . .
C117 C118 C119 112.6(8) . .
C120 C119 C118 110.9(10) . .
C126 C121 C122 123.0(7) . .
C123 C122 C121 115.7(7) . .
C123 C122 C115 122.9(7) . .
C121 C122 C115 121.4(6) . .
C124 C123 C122 123.2(7) . .
C124 C123 O31 114.9(7) . .
C122 C123 O31 121.9(7) . .
C123 C124 O32 121.4(7) . .
C123 C124 C125 120.2(7) . .
O32 C124 C125 118.4(7) . .
O33 C125 C126 121.1(7) . .
O33 C125 C124 119.9(7) . .
C126 C125 C124 119.0(7) . .
C121 C126 C125 118.8(7) . .
C121 C126 C127 121.2(7) . .
C125 C126 C127 120.0(7) . .
C128 C127 C126 113.3(6) . .
C128 C127 C134 112.9(6) . .
C126 C127 C134 111.2(6) . .
C127 C128 C129 112.6(7) . .
C130 C129 C128 114.2(9) . .
C131 C130 C129 117.0(12) . .
C130 C131 C132 117.6(15) . .
C134 C133 C138 122.7(7) . .
C133 C134 C135 118.1(7) . .
C133 C134 C127 123.1(6) . .
C135 C134 C127 118.8(7) . .
O34 C135 C134 121.2(7) . .
O34 C135 C136 118.9(7) . .
C134 C135 C136 119.9(7) . .
O35 C136 C137 120.8(6) . .
O35 C136 C135 119.2(7) . .
C137 C136 C135 120.1(7) . .
C138 C137 C136 120.7(7) . .
C138 C137 O36 124.3(7) . .
C136 C137 O36 115.1(6) . .
C137 C138 C133 118.6(7) . .
C137 C138 C139 119.3(6) . .
C133 C138 C139 122.1(6) . .
C140 C139 C98 113.0(6) . .
C140 C139 C138 113.1(6) . .
C98 C139 C138 109.9(5) . .
C41A C140 C141 92.7(15) . .
C41A C140 C139 116.6(13) . .
C141 C140 C139 114.1(8) . .
C140 C141 C142 121.9(12) . .
C143 C142 C43A 103(2) . .
C143 C142 C141 116.7(17) . .
C43A C142 C141 112(2) . .
C142 C143 C144 118(2) . .
O51 C146 C147 123.5(11) . .
O51 C146 C145 119.6(10) . .
C147 C146 C145 116.8(11) . .
O52 C149 C148 124.0(11) . .
O52 C149 C150 120.3(11) . .
C148 C149 C150 115.3(12) . .
O53 C152 C153 121.1(9) . .
O53 C152 C151 118.8(9) . .
C153 C152 C151 120.0(9) . .
O54 C155 C156 122.5(9) . .
O54 C155 C154 119.8(10) . .
C156 C155 C154 117.6(10) . .
O55 C158 C157 122.8(11) . .
O55 C158 C159 122.3(13) . .
C157 C158 C159 114.8(12) . .
O56 C161 C160 130(5) . .
O56 C161 C162 127(3) . .
C160 C161 C162 104(5) . .
O57 C164 C163 123(2) . .
O57 C164 C165 122(3) . .
C163 C164 C165 115(2) . .
C168 C167 O59 123.3(18) . .
C168 C167 C166 120.1(18) . .
O59 C167 C166 116.3(17) . .
C174 C173 O69 142(2) . .
C174 C173 C172 112.4(18) . .
O69 C173 C172 102.6(15) . .

loop_
_geom_bond_atom_site_label_1
_geom_bond_atom_site_label_2
_geom_bond_distance
_geom_bond_site_symmetry_2
Ga1 O1 1.903(5) .
Ga1 O19 1.910(5) .
Ga1 O20 2.002(4) .
Ga1 O2 2.011(5) .
Ga1 O38 2.014(6) .
Ga1 O37 2.030(6) .
Ga2 O25 1.893(4) .
Ga2 O21 1.907(5) .
Ga2 O40 1.978(6) .
Ga2 O20 1.985(4) .
Ga2 O26 2.013(5) .
Ga2 O39 2.059(5) .
Ga3 O41 1.916(7) .
Ga3 O2 1.945(5) .
Ga3 O26 1.969(5) .
Ga3 O42 1.982(6) .
Ga3 O3 1.983(5) .
Ga3 O27 1.992(5) .
Ga4 O43 1.938(5) .
Ga4 O28 1.958(5) .
Ga4 O29 1.963(5) .
Ga4 O5 1.973(5) .
Ga4 O4 1.974(5) .
Ga4 O44 2.021(5) .
Ga5 O30 1.895(5) .
Ga5 O13 1.897(5) .
Ga5 O14 1.984(5) .
Ga5 O29 1.992(5) .
Ga5 O46 2.049(6) .
Ga5 O45 2.057(6) .
Ga6 O15 1.902(4) .
Ga6 O6 1.907(4) .
Ga6 O14 1.994(5) .
Ga6 O5 1.995(5) .
Ga6 O47 2.009(6) .
Ga6 O48 2.103(5) .
O1 C3 1.384(8) .
O2 C4 1.408(8) .
O3 C5 1.397(8) .
O4 C15 1.386(8) .
O5 C16 1.397(8) .
O6 C17 1.341(8) .
O7 C27 1.390(8) .
O8 C28 1.373(8) .
O9 C29 1.362(9) .
O10 C39 1.381(9) .
O11 C40 1.360(9) .
O12 C41 1.385(8) .
O13 C51 1.372(8) .
O14 C52 1.396(8) .
O15 C53 1.376(8) .
O16 C63 1.376(8) .
O17 C64 1.369(8) .
O18 C65 1.363(8) .
O19 C75 1.367(8) .
O20 C76 1.381(8) .
O21 C77 1.372(8) .
O22 C87 1.374(8) .
O23 C88 1.364(9) .
O24 C89 1.389(9) .
O25 C99 1.370(8) .
O26 C100 1.386(8) .
O27 C101 1.387(8) .
O28 C111 1.365(8) .
O29 C112 1.383(8) .
O30 C113 1.374(8) .
O31 C123 1.411(9) .
O32 C124 1.372(9) .
O33 C125 1.361(9) .
O34 C135 1.376(9) .
O35 C136 1.374(8) .
O36 C137 1.379(8) .
O51 C146 1.233(12) .
O52 C149 1.284(13) .
O53 C152 1.239(11) .
O54 C155 1.210(11) .
O55 C158 1.219(12) .
O56 C161 1.31(2) .
O57 C164 1.26(2) .
O59 C167 1.219(16) .
O69 C173 1.298(18) .
C1 C6 1.367(9) .
C1 C2 1.403(9) .
C2 C3 1.392(9) .
C2 C43 1.536(9) .
C3 C4 1.358(10) .
C4 C5 1.355(10) .
C5 C6 1.404(9) .
C5A C104 1.39(3) .
C5A C6A 1.541(18) .
C6 C7 1.540(9) .
C6A C107 1.17(4) .
C7 C14 1.518(9) .
C7 C8 1.521(8) .
C8 C9 1.546(10) .
C9 C10 1.501(9) .
C10 C11 1.516(12) .
C11 C12 1.484(12) .
C13 C18 1.394(9) .
C13 C14 1.403(9) .
C14 C15 1.390(9) .
C15 C16 1.383(10) .
C16 C17 1.392(9) .
C17 C18 1.400(9) .
C18 C19 1.542(9) .
C19 C26 1.488(10) .
C19 C20 1.538(8) .
C20 C21 1.494(10) .
C21 C22 1.485(11) .
C22 C23 1.152(19) .
C23 C24 1.555(13) .
C25 C30 1.402(10) .
C25 C26 1.421(9) .
C26 C27 1.400(10) .
C27 C28 1.379(10) .
C28 C29 1.414(10) .
C29 C30 1.393(10) .
C30 C31 1.547(10) .
C31 C32 1.513(9) .
C31 C38 1.530(10) .
C32 C33 1.534(10) .
C33 C34 1.515(10) .
C34 C35 1.522(11) .
C35 C36 1.492(11) .
C37 C42 1.385(10) .
C37 C38 1.412(10) .
C38 C39 1.390(10) .
C39 C40 1.394(10) .
C40 C41 1.396(11) .
C41 C42 1.382(10) .
C41A C140 1.37(3) .
C41A C42A 1.485(17) .
C42 C43 1.528(10) .
C42A C43A 1.45(5) .
C43 C44 1.529(8) .
C43A C142 1.449(17) .
C44 C45 1.503(10) .
C45 C46 1.515(9) .
C46 C47 1.545(12) .
C47 C48 1.513(11) .
C49 C54 1.386(10) .
C49 C50 1.387(10) .
C50 C51 1.392(10) .
C50 C91 1.544(9) .
C51 C52 1.373(10) .
C52 C53 1.387(10) .
C53 C54 1.403(10) .
C54 C55 1.512(9) .
C55 C56 1.532(9) .
C55 C62 1.535(9) .
C56 C57 1.512(11) .
C57 C58 1.531(11) .
C58 C59 1.588(17) .
C59 C60 1.545(16) .
C61 C66 1.377(9) .
C61 C62 1.412(9) .
C62 C63 1.383(9) .
C63 C64 1.404(10) .
C64 C65 1.402(10) .
C65 C66 1.436(9) .
C66 C67 1.507(9) .
C67 C68 1.512(8) .
C67 C74 1.531(9) .
C68 C69 1.546(10) .
C69 C70 1.485(10) .
C70 C71 1.497(12) .
C71 C72 1.516(11) .
C73 C78 1.394(9) .
C73 C74 1.409(9) .
C74 C77 1.395(9) 3_655
C75 C78 1.371(9) 3_655
C75 C76 1.388(9) .
C76 C77 1.394(9) .
C77 C74 1.395(9) 3_655
C78 C75 1.371(9) 3_655
C78 C79 1.545(9) .
C79 C80 1.516(9) .
C79 C86 1.532(9) .
C80 C81 1.522(11) .
C81 C82 1.506(10) .
C82 C83 1.497(14) .
C83 C84 1.480(13) .
C85 C90 1.379(10) .
C85 C86 1.413(10) .
C86 C87 1.390(10) .
C87 C88 1.391(11) .
C88 C89 1.394(11) .
C89 C90 1.371(10) .
C90 C91 1.559(10) .
C91 C92 1.519(9) .
C92 C93 1.505(11) .
C93 C94 1.520(13) .
C94 C95 1.33(2) .
C95 C96 1.574(14) .
C97 C98 1.387(9) .
C97 C102 1.411(10) .
C98 C99 1.424(9) .
C98 C139 1.531(9) .
C99 C100 1.355(10) .
C100 C101 1.403(10) .
C101 C102 1.383(10) .
C102 C103 1.526(10) .
C103 C110 1.508(10) .
C103 C104 1.551(9) .
C104 C105 1.458(14) .
C105 C106 1.523(14) .
C106 C107 1.52(3) .
C107 C108 1.547(16) .
C109 C110 1.376(10) .
C109 C114 1.376(10) .
C110 C111 1.409(10) .
C111 C112 1.389(10) .
C112 C113 1.370(10) .
C113 C114 1.392(10) .
C114 C115 1.539(10) .
C115 C116 1.515(9) .
C115 C122 1.522(10) .
C116 C117 1.537(11) .
C117 C118 1.494(9) .
C118 C119 1.539(13) .
C119 C120 1.513(12) .
C121 C126 1.369(11) .
C121 C122 1.420(10) .
C122 C123 1.381(10) .
C123 C124 1.351(11) .
C124 C125 1.410(10) .
C125 C126 1.398(11) .
C126 C127 1.529(10) .
C127 C128 1.513(9) .
C127 C134 1.542(10) .
C128 C129 1.549(12) .
C129 C130 1.492(12) .
C130 C131 1.42(2) .
C131 C132 1.510(15) .
C133 C134 1.378(10) .
C133 C138 1.388(10) .
C134 C135 1.396(10) .
C135 C136 1.407(10) .
C136 C137 1.378(10) .
C137 C138 1.378(10) .
C138 C139 1.558(10) .
C139 C140 1.526(9) .
C140 C141 1.464(14) .
C141 C142 1.483(15) .
C142 C143 1.44(3) .
C143 C144 1.478(17) .
C145 C146 1.492(16) .
C146 C147 1.436(15) .
C148 C149 1.425(18) .
C149 C150 1.500(16) .
C151 C152 1.506(13) .
C152 C153 1.446(13) .
C154 C155 1.542(16) .
C155 C156 1.500(14) .
C157 C158 1.469(17) .
C158 C159 1.474(17) .
C160 C161 1.53(5) .
C161 C162 1.55(3) .
C163 C164 1.45(3) .
C164 C165 1.49(3) .
C166 C167 1.24(2) .
C167 C168 1.21(2) .
C172 C173 1.58(2) .
C173 C174 1.24(2) .
